data_1571653
loop_
_publ_author_name
'Sun, Haoran'
'Jimbo, Atsuhiro'
'Li, Chifeng'
'Yonesato, Kentaro'
'Yamaguchi, Kazuya'
'Suzuki, Kosuke'

_publ_section_title
;
 Self-assembled molecular hybrids comprising lacunary polyoxometalates and
 multidentate imidazole ligands.
;
_journal_issue 24
_journal_name_full 'Chemical science'
_journal_page_first 9281
_journal_page_last 9286
_journal_paper_doi 10.1039/d4sc02384f
_journal_volume 15
_journal_year 2024
_chemical_formula_sum 'C120 H215 Cl4 Mo18 N32 O62 P2'
_chemical_formula_weight 5028.89
_space_group_crystal_system triclinic
_space_group_IT_number 2
_space_group_name_Hall '-P 1'
_space_group_name_H-M_alt 'P -1'
_atom_sites_solution_hydrogens geom
_audit_creation_method SHELXL-2018/3
_audit_update_record
;
2024-04-03 deposited with the CCDC.	2024-05-16 downloaded from the CCDC.
;
_cell_angle_alpha 85.3618(8)
_cell_angle_beta 74.6634(9)
_cell_angle_gamma 87.3652(8)
_cell_formula_units_Z 2
_cell_length_a 18.2063(2)
_cell_length_b 23.9584(2)
_cell_length_c 27.3167(3)
_cell_measurement_reflns_used 51114
_cell_measurement_temperature 100(2)
_cell_measurement_theta_max 16.0440
_cell_measurement_theta_min 0.6650
_cell_volume 11449.7(2)
_computing_cell_refinement 'CrysAlisPro 1.171.43.90 (Rigaku OD, 2023)'
_computing_data_collection 'RAPID AUTO (Rigaku OD)'
_computing_data_reduction 'CrysAlisPro 1.171.43.90 (Rigaku OD, 2023)'
_computing_structure_refinement 'SHELXL-2018/3 (Sheldrick, 2018)'
_computing_structure_solution 'SHELXT-2018/2 (Sheldrick, 2018)'
_diffrn_ambient_temperature 100(2)
_diffrn_detector 'PILATUS3 X CdTe 1M'
_diffrn_detector_area_resol_mean 5.8140
_diffrn_measured_fraction_theta_full 0.999
_diffrn_measured_fraction_theta_max 0.998
_diffrn_measurement_device 'SPring-8 BL01B1'
_diffrn_measurement_device_type Synchrotron
_diffrn_measurement_method '\w scans'
_diffrn_radiation_type Synchrotron
_diffrn_radiation_wavelength 0.4142
_diffrn_reflns_av_R_equivalents 0.0780
_diffrn_reflns_av_unetI/netI 0.0614
_diffrn_reflns_Laue_measured_fraction_full 0.999
_diffrn_reflns_Laue_measured_fraction_max 0.998
_diffrn_reflns_limit_h_max 24
_diffrn_reflns_limit_h_min -24
_diffrn_reflns_limit_k_max 31
_diffrn_reflns_limit_k_min -31
_diffrn_reflns_limit_l_max 36
_diffrn_reflns_limit_l_min -36
_diffrn_reflns_number 264611
_diffrn_reflns_point_group_measured_fraction_full 0.999
_diffrn_reflns_point_group_measured_fraction_max 0.998
_diffrn_reflns_theta_full 14.390
_diffrn_reflns_theta_max 16.030
_diffrn_reflns_theta_min 0.676
_diffrn_source 'SPring-8 BL01B1'
_exptl_absorpt_coefficient_mu 1.459
_exptl_absorpt_correction_T_max 1.00000
_exptl_absorpt_correction_T_min 0.27486
_exptl_absorpt_correction_type multi-scan
_exptl_absorpt_process_details
;
CrysAlisPro 1.171.43.90 (Rigaku Oxford Diffraction, 2023)
Empirical absorption correction using spherical harmonics,
implemented in SCALE3 ABSPACK scaling algorithm.
;
_exptl_crystal_colour Colorless
_exptl_crystal_density_diffrn 1.459
_exptl_crystal_density_method 'Not measured'
_exptl_crystal_description Plate
_exptl_crystal_F_000 5018
_exptl_crystal_size_max 0.100
_exptl_crystal_size_mid 0.050
_exptl_crystal_size_min 0.010
_refine_diff_density_max 5.046
_refine_diff_density_min -1.963
_refine_diff_density_rms 0.190
_refine_ls_extinction_method none
_refine_ls_goodness_of_fit_ref 1.083
_refine_ls_hydrogen_treatment constr
_refine_ls_matrix_type full
_refine_ls_number_parameters 2188
_refine_ls_number_reflns 56690
_refine_ls_number_restraints 525
_refine_ls_restrained_S_all 1.095
_refine_ls_R_factor_all 0.0817
_refine_ls_R_factor_gt 0.0644
_refine_ls_shift/su_max 0.002
_refine_ls_shift/su_mean 0.000
_refine_ls_structure_factor_coef Fsqd
_refine_ls_weighting_details 'w=1/[\s^2^(Fo^2^)+(0.1110P)^2^+29.5297P] where P=(Fo^2^+2Fc^2^)/3'
_refine_ls_weighting_scheme calc
_refine_ls_wR_factor_gt 0.1876
_refine_ls_wR_factor_ref 0.1999
_reflns_Friedel_coverage 0.000
_reflns_number_gt 42498
_reflns_number_total 56690
_reflns_threshold_expression 'I > 2\s(I)'
_cod_data_source_file d4sc02384f2.cif
_cod_data_source_block Compond_III
_cod_depositor_comments 'Adding full bibliography for 1571650--1571653.cif.'
_cod_database_code 1571653
_shelx_shelxl_version_number 2018/3
_shelx_space_group_comment
;
The symmetry employed for this shelxl refinement is uniquely defined
by the following loop, which should always be used as a source of
symmetry information in preference to the above space-group names.
They are only intended as comments.
;
_shelx_estimated_absorpt_t_min 0.868
_shelx_estimated_absorpt_t_max 0.986

loop_
_space_group_symop_operation_xyz
'x, y, z'
'-x, -y, -z'

loop_
_atom_site_label
_atom_site_type_symbol
_atom_site_fract_x
_atom_site_fract_y
_atom_site_fract_z
_atom_site_U_iso_or_equiv
_atom_site_adp_type
_atom_site_occupancy
_atom_site_site_symmetry_order
_atom_site_calc_flag
_atom_site_refinement_flags_posn
_atom_site_refinement_flags_adp
_atom_site_refinement_flags_occupancy
_atom_site_disorder_assembly
_atom_site_disorder_group
P1 P 0.49835(8) 0.75540(6) 0.29119(5) 0.0270(3) Uani 1 1 d . . . . .
P2 P 0.03945(8) 0.75963(6) 0.75476(5) 0.0252(3) Uani 1 1 d . . . . .
Mo1 Mo 0.48422(3) 0.90287(2) 0.27074(2) 0.02921(10) Uani 1 1 d . . . . .
Mo2 Mo 0.34129(3) 0.82245(2) 0.25931(2) 0.03090(10) Uani 1 1 d . . . . .
Mo3 Mo 0.37772(3) 0.66844(2) 0.25191(2) 0.03086(10) Uani 1 1 d . . . . .
Mo4 Mo 0.49120(3) 0.61074(2) 0.32203(2) 0.03090(10) Uani 1 1 d . . . . .
Mo5 Mo 0.64968(3) 0.69569(2) 0.33670(2) 0.03308(11) Uani 1 1 d . . . . .
Mo6 Mo 0.61312(3) 0.83408(2) 0.34392(2) 0.03436(11) Uani 1 1 d . . . . .
Mo7 Mo 0.53982(3) 0.81509(2) 0.16283(2) 0.03231(10) Uani 1 1 d . . . . .
Mo8 Mo 0.57751(3) 0.67449(2) 0.18477(2) 0.03178(10) Uani 1 1 d . . . . .
Mo9 Mo 0.68787(3) 0.77199(2) 0.21316(2) 0.03166(10) Uani 1 1 d . . . . .
Mo11 Mo 0.01855(3) 0.90645(2) 0.74700(2) 0.03112(10) Uani 1 1 d . . . . .
Mo12 Mo -0.08357(3) 0.83007(2) 0.68880(2) 0.03044(10) Uani 1 1 d . . . . .
Mo13 Mo -0.09152(3) 0.67663(2) 0.72244(2) 0.02981(10) Uani 1 1 d . . . . .
Mo14 Mo 0.06522(3) 0.61361(2) 0.74750(2) 0.02953(10) Uani 1 1 d . . . . .
Mo15 Mo 0.17864(3) 0.69617(2) 0.80933(2) 0.03072(10) Uani 1 1 d . . . . .
Mo16 Mo 0.18677(3) 0.83536(2) 0.77882(2) 0.03564(11) Uani 1 1 d . . . . .
Mo17 Mo -0.12677(3) 0.82052(2) 0.83647(2) 0.03307(11) Uani 1 1 d . . . . .
Mo18 Mo -0.08993(3) 0.67965(2) 0.85434(2) 0.03053(10) Uani 1 1 d . . . . .
Mo19 Mo 0.02005(3) 0.77461(2) 0.88712(2) 0.03302(11) Uani 1 1 d . . . . .
O1 O 0.2780(2) 0.81961(18) 0.31885(17) 0.0366(9) Uani 1 1 d . . . . .
O2 O 0.4273(2) 0.61091(18) 0.38136(17) 0.0353(9) Uani 1 1 d . . . . .
O3 O 0.5518(3) 0.8324(2) 0.40353(18) 0.0437(11) Uani 1 1 d . . . . .
O4 O 0.4439(2) 0.80646(16) 0.29412(15) 0.0297(8) Uani 1 1 d . . . . .
O5 O 0.4526(2) 0.70144(16) 0.30358(15) 0.0287(8) Uani 1 1 d . . . . .
O6 O 0.5474(2) 0.75866(17) 0.32899(15) 0.0315(8) Uani 1 1 d . . . . .
O7 O 0.5517(2) 0.75469(16) 0.23593(15) 0.0307(8) Uani 1 1 d . . . . .
O8 O 0.3864(2) 0.89389(17) 0.26198(16) 0.0338(9) Uani 1 1 d . . . . .
O9 O 0.3462(2) 0.74320(17) 0.25183(16) 0.0329(9) Uani 1 1 d . . . . .
O10 O 0.4158(2) 0.60576(17) 0.28368(16) 0.0335(9) Uani 1 1 d . . . . .
O11 O 0.5750(2) 0.64355(17) 0.33908(16) 0.0340(9) Uani 1 1 d . . . . .
O12 O 0.6750(2) 0.76622(18) 0.35192(17) 0.0357(9) Uani 1 1 d . . . . .
O13 O 0.5529(2) 0.88102(18) 0.30844(17) 0.0353(9) Uani 1 1 d . . . . .
O14 O 0.5369(2) 0.87759(16) 0.21113(15) 0.0307(8) Uani 1 1 d . . . . .
O15 O 0.4395(2) 0.81488(17) 0.19080(15) 0.0337(9) Uani 1 1 d . . . . .
O16 O 0.4593(2) 0.67565(18) 0.19870(16) 0.0348(9) Uani 1 1 d . . . . .
O17 O 0.5624(2) 0.63351(17) 0.24293(16) 0.0331(9) Uani 1 1 d . . . . .
O18 O 0.6848(2) 0.70780(18) 0.26906(16) 0.0354(9) Uani 1 1 d . . . . .
O19 O 0.6703(2) 0.81736(17) 0.26318(16) 0.0347(9) Uani 1 1 d . . . . .
O20 O 0.5573(2) 0.74328(18) 0.14054(15) 0.0340(9) Uani 1 1 d . . . . .
O21 O 0.6696(3) 0.70250(18) 0.17844(16) 0.0387(10) Uani 1 1 d . . . . .
O22 O 0.6468(2) 0.81609(17) 0.16930(19) 0.0405(11) Uani 1 1 d . . . . .
O23 O 0.4937(3) 0.97287(18) 0.26067(18) 0.0407(10) Uani 1 1 d . . . . .
O24 O 0.2852(3) 0.84410(19) 0.22024(18) 0.0400(10) Uani 1 1 d . . . . .
O25 O 0.3110(2) 0.63862(19) 0.22895(17) 0.0365(9) Uani 1 1 d . . . . .
O26 O 0.5226(3) 0.54261(18) 0.31867(18) 0.0411(10) Uani 1 1 d . . . . .
O27 O 0.7198(3) 0.6548(2) 0.35254(18) 0.0419(10) Uani 1 1 d . . . . .
O28 O 0.6797(3) 0.8809(2) 0.3465(2) 0.0448(11) Uani 1 1 d . . . . .
O29 O 0.5498(3) 0.85419(19) 0.10717(17) 0.0411(10) Uani 1 1 d . . . . .
O30 O 0.5973(3) 0.62613(19) 0.14042(17) 0.0413(10) Uani 1 1 d . . . . .
O31 O 0.7839(2) 0.77537(19) 0.18683(17) 0.0406(10) Uani 1 1 d . . . . .
O101 O -0.0255(2) 0.82696(18) 0.62760(16) 0.0357(9) Uani 1 1 d . . . . .
O102 O 0.1223(2) 0.61330(18) 0.68590(16) 0.0353(9) Uani 1 1 d . . . . .
O103 O 0.2457(3) 0.8343(2) 0.71791(19) 0.0456(11) Uani 1 1 d . . . . .
O104 O 0.0216(2) 0.81073(16) 0.72289(16) 0.0309(8) Uani 1 1 d . . . . .
O105 O 0.0278(2) 0.70582(16) 0.73043(15) 0.0301(8) Uani 1 1 d . . . . .
O106 O 0.1217(2) 0.76085(16) 0.75954(15) 0.0307(8) Uani 1 1 d . . . . .
O107 O -0.0165(2) 0.75910(16) 0.80911(14) 0.0284(8) Uani 1 1 d . . . . .
O108 O -0.0477(3) 0.90030(17) 0.70519(16) 0.0357(9) Uani 1 1 d . . . . .
O109 O -0.1007(2) 0.75118(17) 0.70169(16) 0.0346(9) Uani 1 1 d . . . . .
O110 O -0.0319(2) 0.61122(17) 0.73058(16) 0.0334(9) Uani 1 1 d . . . . .
O111 O 0.1370(2) 0.64513(17) 0.77703(16) 0.0326(9) Uani 1 1 d . . . . .
O112 O 0.2237(2) 0.76593(19) 0.80800(17) 0.0380(10) Uani 1 1 d . . . . .
O113 O 0.1077(3) 0.88346(18) 0.76286(17) 0.0382(10) Uani 1 1 d . . . . .
O114 O -0.0464(2) 0.88163(17) 0.80571(16) 0.0356(9) Uani 1 1 d . . . . .
O115 O -0.1364(2) 0.82287(17) 0.77327(16) 0.0335(9) Uani 1 1 d . . . . .
O116 O -0.1284(2) 0.68350(18) 0.78946(16) 0.0341(9) Uani 1 1 d . . . . .
O117 O -0.0140(2) 0.63740(16) 0.82028(15) 0.0314(9) Uani 1 1 d . . . . .
O118 O 0.0977(2) 0.70977(17) 0.86098(15) 0.0324(9) Uani 1 1 d . . . . .
O119 O 0.0918(2) 0.81899(18) 0.84819(16) 0.0356(9) Uani 1 1 d . . . . .
O120 O -0.1593(2) 0.75046(18) 0.86174(16) 0.0346(9) Uani 1 1 d . . . . .
O121 O -0.0468(3) 0.70601(17) 0.89998(18) 0.0390(10) Uani 1 1 d . . . . .
O122 O -0.0653(3) 0.81797(17) 0.88943(16) 0.0373(10) Uani 1 1 d . . . . .
O123 O 0.0154(3) 0.97656(18) 0.75152(18) 0.0426(11) Uani 1 1 d . . . . .
O124 O -0.1676(3) 0.8549(2) 0.67914(19) 0.0445(11) Uani 1 1 d . . . . .
O125 O -0.1638(2) 0.64760(18) 0.70544(17) 0.0346(9) Uani 1 1 d . . . . .
O126 O 0.0684(3) 0.54549(17) 0.77103(17) 0.0379(10) Uani 1 1 d . . . . .
O127 O 0.2369(3) 0.6550(2) 0.83710(18) 0.0413(10) Uani 1 1 d . . . . .
O128 O 0.2301(3) 0.8793(2) 0.8073(2) 0.0504(12) Uani 1 1 d . . . . .
O129 O -0.2006(3) 0.86152(18) 0.86721(18) 0.0431(11) Uani 1 1 d . . . . .
O130 O -0.1552(2) 0.63399(17) 0.89062(17) 0.0360(9) Uani 1 1 d . . . . .
O131 O 0.0315(3) 0.7766(2) 0.94672(17) 0.0440(11) Uani 1 1 d . . . . .
C1A C 0.2579(3) 0.9035(2) 0.4597(2) 0.0295(11) Uani 1 1 d . . . . .
N1A N 0.2478(3) 0.9207(2) 0.50675(19) 0.0300(10) Uani 1 1 d . . . . .
C2A C 0.1810(3) 0.9053(2) 0.5374(2) 0.0307(12) Uani 1 1 d . . . . .
N2A N 0.1267(3) 0.8768(2) 0.5264(2) 0.0323(10) Uani 1 1 d . . . . .
C3A C 0.1455(3) 0.8625(2) 0.4785(2) 0.0308(12) Uani 1 1 d . . . . .
N3A N 0.2099(3) 0.8743(2) 0.44296(18) 0.0310(10) Uani 1 1 d . . . . .
C11A C 0.3455(3) 0.9016(3) 0.3749(2) 0.0323(12) Uani 1 1 d . . . . .
H11A H 0.313664 0.882289 0.359847 0.039 Uiso 1 1 calc R U . . .
N11A N 0.4136(3) 0.9181(2) 0.3519(2) 0.0357(11) Uani 1 1 d . . . . .
C12A C 0.4415(4) 0.9447(3) 0.3870(3) 0.0409(15) Uani 1 1 d . . . . .
H12A H 0.490475 0.960276 0.380358 0.049 Uiso 1 1 calc R U . . .
C13A C 0.3874(4) 0.9446(3) 0.4319(2) 0.0392(14) Uani 1 1 d . . . . .
H13A H 0.390539 0.960384 0.462073 0.047 Uiso 1 1 calc R U . . .
N12A N 0.3261(3) 0.9164(2) 0.42467(19) 0.0309(10) Uani 1 1 d . . . . .
C21A C 0.1005(4) 0.9070(2) 0.6246(2) 0.0339(12) Uani 1 1 d . . . . .
H21A H 0.056429 0.892007 0.618660 0.041 Uiso 1 1 calc R U . . .
N21A N 0.1070(3) 0.9197(2) 0.6696(2) 0.0337(11) Uani 1 1 d . . . . .
C22A C 0.1798(4) 0.9401(3) 0.6621(2) 0.0381(14) Uani 1 1 d . . . . .
H22A H 0.200101 0.952254 0.688012 0.046 Uiso 1 1 calc R U . . .
C23A C 0.2172(4) 0.9400(3) 0.6119(3) 0.0395(14) Uani 1 1 d . . . . .
H23A H 0.267534 0.951967 0.596003 0.047 Uiso 1 1 calc R U . . .
N22A N 0.1654(3) 0.9185(2) 0.58844(19) 0.0308(10) Uani 1 1 d . . . . .
C31A C 0.1038(4) 0.8087(3) 0.4172(3) 0.0401(14) Uani 1 1 d . . . . .
H31A H 0.145890 0.815445 0.388513 0.048 Uiso 1 1 calc R U . A 1
N31A N 0.0455(5) 0.7780(3) 0.4184(3) 0.0579(19) Uani 0.5 1 d . . P B 1
C32A C -0.0023(4) 0.7780(3) 0.4678(3) 0.0597(19) Uani 0.5 1 d . . P B 1
H32A H -0.048431 0.758258 0.479580 0.072 Uiso 0.5 1 calc R U P B 1
C32X C 0.0455(5) 0.7780(3) 0.4184(3) 0.0579(19) Uani 0.5 1 d . . P B 2
H32X H 0.037253 0.759351 0.390943 0.069 Uiso 0.5 1 calc R U P B 2
N31X N -0.0023(4) 0.7780(3) 0.4678(3) 0.0597(19) Uani 0.5 1 d . . P B 2
C33A C 0.0260(4) 0.8094(3) 0.4959(3) 0.0414(14) Uani 1 1 d . . . . .
H33A H 0.003972 0.816651 0.530512 0.050 Uiso 1 1 calc R U . B 1
N32A N 0.0945(3) 0.8298(2) 0.4648(2) 0.0332(10) Uani 1 1 d . . . . .
C1B C 0.2088(3) 0.7055(2) 0.4551(2) 0.0327(12) Uani 1 1 d . . . . .
N1B N 0.1428(3) 0.6892(2) 0.48611(19) 0.0335(11) Uani 1 1 d . . . . .
C2B C 0.1324(3) 0.7074(2) 0.5325(2) 0.0309(12) Uani 1 1 d . . . . .
N2B N 0.1785(3) 0.7388(2) 0.54906(19) 0.0307(10) Uani 1 1 d . . . . .
C3B C 0.2415(3) 0.7524(2) 0.5131(2) 0.0322(12) Uani 1 1 d . . . . .
N3B N 0.2611(3) 0.7370(2) 0.4647(2) 0.0329(11) Uani 1 1 d . . . . .
C11B C 0.2894(4) 0.6951(2) 0.3685(2) 0.0335(12) Uani 1 1 d . . . . .
H11B H 0.329849 0.717624 0.370689 0.040 Uiso 1 1 calc R U . . .
N11B N 0.2889(3) 0.6680(2) 0.3287(2) 0.0354(11) Uani 1 1 d . . . . .
C12B C 0.2194(4) 0.6420(3) 0.3412(3) 0.0490(17) Uani 1 1 d . . . . .
H12B H 0.202271 0.619603 0.319454 0.059 Uiso 1 1 calc R U . . .
C13B C 0.1793(4) 0.6528(3) 0.3889(3) 0.0500(18) Uani 1 1 d . . . . .
H13B H 0.130190 0.639846 0.406677 0.060 Uiso 1 1 calc R U . . .
N12B N 0.2245(3) 0.6866(2) 0.40595(19) 0.0339(11) Uani 1 1 d . . . . .
C21B C 0.0416(3) 0.7002(2) 0.6179(2) 0.0313(12) Uani 1 1 d . . . . .
H21B H 0.067883 0.722936 0.634379 0.038 Uiso 1 1 calc R U . . .
N21B N -0.0215(3) 0.6747(2) 0.64046(19) 0.0348(11) Uani 1 1 d . . . . .
C22B C -0.0414(4) 0.6480(3) 0.6032(3) 0.0484(18) Uani 1 1 d . . . . .
H22B H -0.085645 0.626415 0.608641 0.058 Uiso 1 1 calc R U . . .
C23B C 0.0100(4) 0.6567(3) 0.5583(3) 0.054(2) Uani 1 1 d . . . . .
H23B H 0.009442 0.643077 0.526749 0.065 Uiso 1 1 calc R U . . .
N22B N 0.0648(3) 0.6901(2) 0.56801(18) 0.0306(10) Uani 1 1 d . . . . .
C31B C 0.2874(5) 0.8020(3) 0.5757(4) 0.063(2) Uani 1 1 d . . . . .
H31B H 0.246110 0.795128 0.604958 0.075 Uiso 1 1 calc R U . C 1
N31B N 0.3503(5) 0.8305(3) 0.5747(4) 0.066(2) Uani 0.5 1 d . . P D 1
C32B C 0.3989(5) 0.8291(3) 0.5253(4) 0.073(3) Uani 0.5 1 d . . P D 1
H32B H 0.447569 0.845446 0.514291 0.087 Uiso 0.5 1 calc R U P D 1
C32Y C 0.3503(5) 0.8305(3) 0.5747(4) 0.066(2) Uani 0.5 1 d . . P D 2
H32Y H 0.359839 0.848172 0.602230 0.079 Uiso 0.5 1 calc R U P D 2
N31Y N 0.3989(5) 0.8291(3) 0.5253(4) 0.073(3) Uani 0.5 1 d . . P D 2
C33B C 0.3663(5) 0.8010(3) 0.4958(5) 0.068(3) Uani 1 1 d . . . . .
H33B H 0.388372 0.793957 0.461164 0.081 Uiso 1 1 calc R U . D 1
N32B N 0.2924(3) 0.7836(2) 0.5261(2) 0.0409(12) Uani 1 1 d . . . . .
C1C C 0.4278(3) 0.6750(2) 0.5262(2) 0.0324(12) Uani 1 1 d . . . . .
N1C N 0.4161(3) 0.6914(2) 0.57316(19) 0.0326(10) Uani 1 1 d . . . . .
C2C C 0.3498(3) 0.6756(2) 0.6039(2) 0.0308(12) Uani 1 1 d . . . . .
N2C N 0.2976(3) 0.6464(2) 0.59207(19) 0.0334(11) Uani 1 1 d . . . . .
C3C C 0.3177(3) 0.6321(2) 0.5439(2) 0.0318(12) Uani 1 1 d . . . . .
N3C N 0.3827(3) 0.6451(2) 0.50923(19) 0.0336(11) Uani 1 1 d . . . . .
C11C C 0.5178(3) 0.6776(3) 0.4420(2) 0.0340(12) Uani 1 1 d . . . . .
H11C H 0.488386 0.657755 0.425559 0.041 Uiso 1 1 calc R U . . .
N11C N 0.5857(3) 0.6977(2) 0.4205(2) 0.0385(12) Uani 1 1 d . . . . .
C12C C 0.6090(4) 0.7235(3) 0.4565(3) 0.0424(15) Uani 1 1 d . . . . .
H12C H 0.656298 0.741346 0.450973 0.051 Uiso 1 1 calc R U . . .
C13C C 0.5545(4) 0.7197(3) 0.5012(3) 0.0418(15) Uani 1 1 d . . . . .
H13C H 0.555901 0.734269 0.532252 0.050 Uiso 1 1 calc R U . . .
N12C N 0.4963(3) 0.6901(2) 0.49210(19) 0.0340(11) Uani 1 1 d . . . . .
C21C C 0.2676(3) 0.6786(3) 0.6906(2) 0.0335(12) Uani 1 1 d . . . . .
H21C H 0.224846 0.661092 0.685218 0.040 Uiso 1 1 calc R U . . .
N21C N 0.2715(3) 0.6961(2) 0.7337(2) 0.0362(11) Uani 1 1 d . . . . .
C22C C 0.3427(4) 0.7196(4) 0.7253(3) 0.0477(17) Uani 1 1 d . . . . .
H22C H 0.360545 0.736064 0.750310 0.057 Uiso 1 1 calc R U . . .
C23C C 0.3825(4) 0.7157(3) 0.6766(3) 0.0439(16) Uani 1 1 d . . . . .
H23C H 0.432522 0.728239 0.660770 0.053 Uiso 1 1 calc R U . . .
N22C N 0.3341(3) 0.6891(2) 0.6543(2) 0.0334(10) Uani 1 1 d . . . . .
C31C C 0.2776(4) 0.5804(3) 0.4808(2) 0.0375(13) Uani 1 1 d . . . . .
H31C H 0.320099 0.586238 0.452152 0.045 Uiso 1 1 calc R U . E 1
N31C N 0.2156(4) 0.5506(3) 0.4836(3) 0.0504(16) Uani 0.5 1 d . . P F 1
C32C C 0.1653(3) 0.5513(2) 0.5322(2) 0.0391(13) Uani 0.5 1 d . . P F 1
H32C H 0.117778 0.533292 0.543849 0.047 Uiso 0.5 1 calc R U P F 1
C32Z C 0.2156(4) 0.5506(3) 0.4836(3) 0.0504(16) Uani 0.5 1 d . . P F 2
H32Z H 0.207123 0.531780 0.456341 0.061 Uiso 0.5 1 calc R U P F 2
N31Z N 0.1653(3) 0.5513(2) 0.5322(2) 0.0391(13) Uani 0.5 1 d . . P F 2
C33C C 0.1967(4) 0.5813(3) 0.5581(3) 0.0375(13) Uani 1 1 d . . . . .
H33C H 0.175171 0.588957 0.592584 0.045 Uiso 1 1 calc R U . F 1
N32C N 0.2668(3) 0.6009(2) 0.5281(2) 0.0343(11) Uani 1 1 d . . . . .
N1 N 0.2711(4) 0.4858(2) 0.7929(2) 0.0477(15) Uani 1 1 d . . . . .
C111 C 0.2495(4) 0.4246(3) 0.8028(3) 0.0492(18) Uani 1 1 d . . . . .
H11D H 0.280356 0.403621 0.774293 0.059 Uiso 1 1 calc R U . . .
H11E H 0.263229 0.409339 0.834128 0.059 Uiso 1 1 calc R U . . .
C112 C 0.1659(4) 0.4138(3) 0.8089(4) 0.059(2) Uani 1 1 d . . . . .
H11F H 0.134993 0.429429 0.840533 0.071 Uiso 1 1 calc R U . . .
H11G H 0.149710 0.433133 0.779908 0.071 Uiso 1 1 calc R U . . .
C113 C 0.1521(4) 0.3529(3) 0.8110(4) 0.055(2) Uani 1 1 d . . . . .
H11H H 0.170391 0.333670 0.839153 0.066 Uiso 1 1 calc R U . . .
H11I H 0.182258 0.337791 0.778860 0.066 Uiso 1 1 calc R U . . .
C114 C 0.0695(5) 0.3397(4) 0.8186(4) 0.068(2) Uani 1 1 d . . . . .
H11J H 0.064257 0.299074 0.819658 0.101 Uiso 1 1 calc R U . . .
H11K H 0.039343 0.353675 0.850780 0.101 Uiso 1 1 calc R U . . .
H11L H 0.051221 0.357799 0.790433 0.101 Uiso 1 1 calc R U . . .
C121 C 0.2545(5) 0.5103(3) 0.7443(3) 0.0565(19) Uani 1 1 d . U . . .
H12D H 0.274821 0.548608 0.736876 0.068 Uiso 1 1 calc R U . . .
H12E H 0.198603 0.513686 0.749759 0.068 Uiso 1 1 calc R U . . .
C122 C 0.2876(5) 0.4770(3) 0.6980(3) 0.0565(19) Uani 1 1 d . U . . .
H12F H 0.339735 0.463376 0.698116 0.068 Uiso 1 1 calc R U . . .
H12G H 0.256002 0.443905 0.699889 0.068 Uiso 1 1 calc R U . . .
C123 C 0.2901(7) 0.5125(5) 0.6490(4) 0.088(3) Uani 1 1 d . U . . .
H12H H 0.238560 0.528423 0.650290 0.106 Uiso 1 1 calc R U . . .
H12I H 0.324554 0.544121 0.646233 0.106 Uiso 1 1 calc R U . . .
C124 C 0.3173(8) 0.4798(5) 0.6026(5) 0.096(3) Uani 1 1 d . U . . .
H12J H 0.317955 0.504421 0.572072 0.144 Uiso 1 1 calc R U . . .
H12K H 0.368806 0.464592 0.600714 0.144 Uiso 1 1 calc R U . . .
H12L H 0.282803 0.448893 0.604771 0.144 Uiso 1 1 calc R U . . .
C131 C 0.3557(4) 0.4876(3) 0.7893(3) 0.0530(18) Uani 1 1 d . U . . .
H13D H 0.364779 0.467579 0.820387 0.064 Uiso 1 1 calc R U . . .
H13E H 0.383537 0.466466 0.760051 0.064 Uiso 1 1 calc R U . . .
C132 C 0.3898(6) 0.5446(4) 0.7833(5) 0.083(3) Uani 1 1 d . U . . .
H13F H 0.364368 0.565580 0.813185 0.100 Uiso 1 1 calc R U . . .
H13G H 0.380322 0.565471 0.752697 0.100 Uiso 1 1 calc R U . . .
C133 C 0.4745(7) 0.5413(5) 0.7783(6) 0.097(3) Uani 1 1 d . U . . .
H13H H 0.500536 0.515427 0.752220 0.117 Uiso 1 1 calc R U . . .
H13I H 0.485224 0.528483 0.811109 0.117 Uiso 1 1 calc R U . . .
C134 C 0.5001(10) 0.6028(7) 0.7616(7) 0.142(5) Uani 1 1 d . U . . .
H13J H 0.555069 0.604854 0.757344 0.213 Uiso 1 1 calc R U . . .
H13K H 0.488200 0.614618 0.729314 0.213 Uiso 1 1 calc R U . . .
H13L H 0.473001 0.627578 0.787767 0.213 Uiso 1 1 calc R U . . .
C141 C 0.2241(6) 0.5202(3) 0.8360(4) 0.072(3) Uani 1 1 d . U . . .
H14A H 0.237025 0.560136 0.827641 0.087 Uiso 1 1 calc R U . . .
H14B H 0.169353 0.516942 0.837908 0.087 Uiso 1 1 calc R U . . .
C142 C 0.2368(7) 0.5021(4) 0.8882(4) 0.091(3) Uani 1 1 d . U . . .
H14C H 0.217774 0.463790 0.899023 0.109 Uiso 1 1 calc R U . . .
H14D H 0.292046 0.501328 0.885918 0.109 Uiso 1 1 calc R U . . .
C143 C 0.1957(8) 0.5421(5) 0.9273(5) 0.097(3) Uani 1 1 d . U . . .
H14E H 0.140056 0.540168 0.932036 0.117 Uiso 1 1 calc R U . . .
H14F H 0.211160 0.580929 0.914971 0.117 Uiso 1 1 calc R U . . .
C144 C 0.2148(9) 0.5270(6) 0.9782(5) 0.114(4) Uani 1 1 d . U . . .
H14G H 0.187930 0.553214 1.003085 0.171 Uiso 1 1 calc R U . . .
H14H H 0.198894 0.488792 0.990518 0.171 Uiso 1 1 calc R U . . .
H14I H 0.269872 0.529480 0.973483 0.171 Uiso 1 1 calc R U . . .
N2 N -0.1653(5) 0.4788(3) 0.7979(3) 0.0615(19) Uani 1 1 d . . . . .
C211 C -0.1242(5) 0.5118(3) 0.8285(3) 0.0500(17) Uani 1 1 d . . . . .
H21D H -0.088410 0.537409 0.804322 0.060 Uiso 1 1 calc R U . . .
H21E H -0.162688 0.535338 0.851097 0.060 Uiso 1 1 calc R U . . .
C212 C -0.0809(6) 0.4777(3) 0.8603(4) 0.061(2) Uani 1 1 d . . . . .
H21F H -0.037290 0.458189 0.837752 0.073 Uiso 1 1 calc R U . . .
H21G H -0.114427 0.448835 0.881873 0.073 Uiso 1 1 calc R U . . .
C213 C -0.0518(6) 0.5137(3) 0.8937(3) 0.058(2) Uani 1 1 d . . . . .
H21H H -0.017818 0.542066 0.871852 0.070 Uiso 1 1 calc R U . . .
H21I H -0.095560 0.533760 0.915477 0.070 Uiso 1 1 calc R U . . .
C214 C -0.0092(6) 0.4806(4) 0.9270(4) 0.074(3) Uani 1 1 d . . . . .
H21J H 0.008245 0.506002 0.947726 0.111 Uiso 1 1 calc R U . . .
H21K H -0.042867 0.452966 0.949301 0.111 Uiso 1 1 calc R U . . .
H21L H 0.034916 0.461276 0.905653 0.111 Uiso 1 1 calc R U . . .
C221 C -0.2037(6) 0.5212(3) 0.7678(4) 0.070(2) Uani 1 1 d . U . . .
H22D H -0.241846 0.543099 0.792140 0.084 Uiso 1 1 calc R U . . .
H22E H -0.164767 0.547561 0.747719 0.084 Uiso 1 1 calc R U . . .
C222 C -0.2426(7) 0.4980(4) 0.7321(4) 0.078(2) Uani 1 1 d . U . . .
H22F H -0.278203 0.468786 0.750932 0.094 Uiso 1 1 calc R U . . .
H22G H -0.204045 0.480121 0.704772 0.094 Uiso 1 1 calc R U . . .
C223 C -0.2862(7) 0.5431(4) 0.7086(5) 0.085(3) Uani 1 1 d . U . . .
H22H H -0.325663 0.560195 0.735980 0.102 Uiso 1 1 calc R U . . .
H22I H -0.250787 0.572858 0.690765 0.102 Uiso 1 1 calc R U . . .
C224 C -0.3235(7) 0.5205(5) 0.6716(5) 0.090(3) Uani 1 1 d . U . . .
H22J H -0.351073 0.550968 0.657334 0.136 Uiso 1 1 calc R U . . .
H22K H -0.284530 0.504230 0.644141 0.136 Uiso 1 1 calc R U . . .
H22L H -0.359382 0.491571 0.689342 0.136 Uiso 1 1 calc R U . . .
C231 C -0.1073(7) 0.4417(4) 0.7621(4) 0.074(2) Uani 1 1 d . U . . .
H23D H -0.084137 0.414499 0.783304 0.089 Uiso 1 1 calc R U . . .
H23E H -0.135323 0.420071 0.743864 0.089 Uiso 1 1 calc R U . . .
C232 C -0.0444(7) 0.4710(5) 0.7236(4) 0.085(3) Uani 1 1 d . U . . .
H23F H -0.018497 0.495332 0.741072 0.102 Uiso 1 1 calc R U . . .
H23G H -0.066448 0.495356 0.699732 0.102 Uiso 1 1 calc R U . . .
C233 C 0.0139(9) 0.4310(6) 0.6935(5) 0.109(3) Uani 1 1 d . U . . .
H23H H -0.009651 0.411022 0.671376 0.131 Uiso 1 1 calc R U . . .
H23I H 0.030396 0.402837 0.717198 0.131 Uiso 1 1 calc R U . . .
C234 C 0.0833(10) 0.4623(7) 0.6606(6) 0.130(4) Uani 1 1 d . U . . .
H23J H 0.120053 0.435563 0.641582 0.194 Uiso 1 1 calc R U . . .
H23K H 0.067096 0.489818 0.636747 0.194 Uiso 1 1 calc R U . . .
H23L H 0.107098 0.481642 0.682519 0.194 Uiso 1 1 calc R U . . .
C241 C -0.2230(6) 0.4386(5) 0.8334(4) 0.093(3) Uani 1 1 d D U . . .
H24A H -0.249123 0.418904 0.812551 0.112 Uiso 1 1 calc R U . . .
H24B H -0.194911 0.410070 0.850128 0.112 Uiso 1 1 calc R U . . .
C242 C -0.2832(7) 0.4676(5) 0.8745(5) 0.126(4) Uani 1 1 d D U . . .
H24C H -0.307666 0.499073 0.858392 0.152 Uiso 1 1 calc R U . . .
H24D H -0.258310 0.483072 0.898363 0.152 Uiso 1 1 calc R U . . .
C243 C -0.3451(7) 0.4260(7) 0.9045(6) 0.158(5) Uani 1 1 d D U . . .
H24E H -0.325317 0.386990 0.900059 0.190 Uiso 1 1 calc R U . . .
H24F H -0.357993 0.432182 0.941211 0.190 Uiso 1 1 calc R U . . .
C244 C -0.4166(8) 0.4349(10) 0.8847(9) 0.190(6) Uani 1 1 d D U . . .
H24G H -0.455654 0.408699 0.903621 0.286 Uiso 1 1 calc R U . . .
H24H H -0.436259 0.473442 0.889497 0.286 Uiso 1 1 calc R U . . .
H24I H -0.403663 0.428362 0.848446 0.286 Uiso 1 1 calc R U . . .
N3 N 1.2564(4) 1.0075(3) 0.2164(3) 0.0549(17) Uani 1 1 d . . . . .
C311 C 1.2276(5) 0.9703(3) 0.2638(3) 0.060(2) Uani 1 1 d D . . . .
H31D H 1.263820 0.970870 0.285094 0.072 Uiso 0.5 1 calc R U P G 1
H31E H 1.226914 0.931454 0.254072 0.072 Uiso 0.5 1 calc R U P G 1
H31F H 1.270674 0.959502 0.278621 0.072 Uiso 0.5 1 calc R U P H 2
H31G H 1.208748 0.935659 0.254376 0.072 Uiso 0.5 1 calc R U P H 2
C312 C 1.1473(8) 0.9862(8) 0.2962(7) 0.057(6) Uani 0.5 1 d D U P I 1
H31H H 1.146600 1.025200 0.305909 0.069 Uiso 0.5 1 calc R U P I 1
H31I H 1.109705 0.983911 0.276101 0.069 Uiso 0.5 1 calc R U P I 1
C313 C 1.1261(9) 0.9460(9) 0.3442(7) 0.070(5) Uani 0.5 1 d D U P I 1
H31J H 1.143098 0.907449 0.335305 0.084 Uiso 0.5 1 calc R U P I 1
H31K H 1.152498 0.956833 0.369236 0.084 Uiso 0.5 1 calc R U P I 1
C314 C 1.0399(9) 0.9476(11) 0.3679(9) 0.099(6) Uani 0.5 1 d D U P I 1
H31L H 1.027560 0.921720 0.398431 0.149 Uiso 0.5 1 calc R U P I 1
H31M H 1.023220 0.985678 0.377162 0.149 Uiso 0.5 1 calc R U P I 1
H31N H 1.013832 0.936363 0.343278 0.149 Uiso 0.5 1 calc R U P I 1
C315 C 1.1631(10) 0.9967(8) 0.3049(5) 0.051(5) Uani 0.5 1 d D U P I 2
H31O H 1.176874 1.035230 0.308928 0.061 Uiso 0.5 1 calc R U P I 2
H31P H 1.115733 0.999100 0.293524 0.061 Uiso 0.5 1 calc R U P I 2
C316 C 1.1484(11) 0.9630(8) 0.3565(5) 0.062(5) Uani 0.5 1 d D U P I 2
H31Q H 1.195584 0.960863 0.368161 0.074 Uiso 0.5 1 calc R U P I 2
H31R H 1.134929 0.924355 0.352557 0.074 Uiso 0.5 1 calc R U P I 2
C317 C 1.0839(11) 0.9896(9) 0.3966(6) 0.084(5) Uani 0.5 1 d D U P I 2
H31S H 1.075999 0.967063 0.429053 0.126 Uiso 0.5 1 calc R U P I 2
H31T H 1.097496 1.027658 0.401020 0.126 Uiso 0.5 1 calc R U P I 2
H31U H 1.036880 0.991173 0.385425 0.126 Uiso 0.5 1 calc R U P I 2
C321 C 1.1982(7) 1.0184(4) 0.1873(4) 0.077(3) Uani 1 1 d . U . . .
H32D H 1.220585 1.042748 0.156444 0.092 Uiso 1 1 calc R U . . .
H32E H 1.154777 1.039411 0.208392 0.092 Uiso 1 1 calc R U . . .
C322 C 1.1675(8) 0.9666(5) 0.1711(4) 0.099(3) Uani 1 1 d D U . . .
H32F H 1.210629 0.942814 0.153230 0.118 Uiso 1 1 calc R U . . .
H32G H 1.138231 0.944472 0.201599 0.118 Uiso 1 1 calc R U . . .
C323 C 1.1167(8) 0.9830(6) 0.1362(4) 0.111(3) Uani 1 1 d D U . . .
H32H H 1.077648 1.010787 0.152332 0.133 Uiso 1 1 calc R U . . .
H32I H 1.089981 0.949539 0.131546 0.133 Uiso 1 1 calc R U . . .
C324 C 1.1620(9) 1.0080(7) 0.0840(4) 0.127(4) Uani 1 1 d D U . . .
H32J H 1.127195 1.018047 0.062616 0.190 Uiso 1 1 calc R U . . .
H32K H 1.187717 1.041552 0.088435 0.190 Uiso 1 1 calc R U . . .
H32L H 1.200045 0.980328 0.067658 0.190 Uiso 1 1 calc R U . . .
C333 C 1.4259(9) 0.9644(6) 0.1039(4) 0.134(4) Uani 1 1 d D U . . .
H33D H 1.467256 0.960635 0.121364 0.161 Uiso 1 1 calc R U . . .
H33E H 1.404610 0.926861 0.105171 0.161 Uiso 1 1 calc R U . . .
C334 C 1.4591(11) 0.9853(8) 0.0483(5) 0.169(5) Uani 1 1 d D U . . .
H33F H 1.498715 0.958741 0.031756 0.254 Uiso 1 1 calc R U . . .
H33G H 1.418511 0.988316 0.030593 0.254 Uiso 1 1 calc R U . . .
H33H H 1.481160 1.022091 0.046785 0.254 Uiso 1 1 calc R U . . .
C331 C 1.3250(6) 0.9776(4) 0.1859(3) 0.076(3) Uani 1 1 d D U . . .
H33I H 1.310173 0.939169 0.182241 0.091 Uiso 1 1 calc R U . . .
H33J H 1.363623 0.974023 0.205616 0.091 Uiso 1 1 calc R U . . .
C332 C 1.3631(7) 1.0040(5) 0.1324(4) 0.094(3) Uani 1 1 d D U . . .
H33K H 1.324351 1.011510 0.112970 0.113 Uiso 1 1 calc R U . . .
H33L H 1.385361 1.040116 0.135278 0.113 Uiso 1 1 calc R U . . .
C341 C 1.2754(5) 1.0644(4) 0.2283(4) 0.070(2) Uani 1 1 d D U . . .
H34A H 1.227597 1.084474 0.244739 0.085 Uiso 1 1 calc R U . . .
H34B H 1.299386 1.086074 0.196028 0.085 Uiso 1 1 calc R U . . .
C342 C 1.3289(7) 1.0624(5) 0.2630(5) 0.106(3) Uani 1 1 d D U . . .
H34C H 1.372912 1.037074 0.249835 0.127 Uiso 1 1 calc R U . . .
H34D H 1.301689 1.047232 0.297529 0.127 Uiso 1 1 calc R U . . .
C343 C 1.3578(9) 1.1218(5) 0.2662(6) 0.134(4) Uani 1 1 d D U . . .
H34E H 1.314973 1.149530 0.271242 0.160 Uiso 1 1 calc R U . . .
H34F H 1.396340 1.133208 0.234367 0.160 Uiso 1 1 calc R U . . .
C344 C 1.3940(11) 1.1185(8) 0.3126(6) 0.162(5) Uani 1 1 d D U . . .
H34G H 1.412905 1.155314 0.315741 0.243 Uiso 1 1 calc R U . . .
H34H H 1.355287 1.107189 0.343838 0.243 Uiso 1 1 calc R U . . .
H34I H 1.436306 1.090937 0.307121 0.243 Uiso 1 1 calc R U . . .
N4 N 0.7382(4) 0.7487(3) 0.0143(2) 0.0602(18) Uani 1 1 d . . . . .
C411 C 0.7200(5) 0.7784(5) -0.0312(4) 0.082(3) Uani 1 1 d D U . . .
H41A H 0.728380 0.752297 -0.058589 0.098 Uiso 1 1 calc R U . . .
H41B H 0.755010 0.809901 -0.043684 0.098 Uiso 1 1 calc R U . . .
C412 C 0.6370(5) 0.8012(5) -0.0195(4) 0.095(3) Uani 1 1 d D U . . .
H41C H 0.602033 0.769658 -0.015213 0.114 Uiso 1 1 calc R U . . .
H41D H 0.624689 0.819873 0.012855 0.114 Uiso 1 1 calc R U . . .
C413 C 0.6253(6) 0.8427(7) -0.0621(6) 0.127(4) Uani 1 1 d D U . . .
H41E H 0.649430 0.827213 -0.095305 0.152 Uiso 1 1 calc R U . . .
H41F H 0.650753 0.878005 -0.060923 0.152 Uiso 1 1 calc R U . . .
C414 C 0.5404(6) 0.8553(7) -0.0580(6) 0.133(4) Uani 1 1 d D U . . .
H41G H 0.535335 0.882080 -0.086089 0.200 Uiso 1 1 calc R U . . .
H41H H 0.515257 0.820528 -0.059887 0.200 Uiso 1 1 calc R U . . .
H41I H 0.516580 0.871301 -0.025519 0.200 Uiso 1 1 calc R U . . .
C421 C 0.6813(7) 0.7015(5) 0.0375(4) 0.079(3) Uani 1 1 d . U . . .
H42A H 0.697147 0.681213 0.066144 0.094 Uiso 1 1 calc R U . . .
H42B H 0.630252 0.718720 0.051363 0.094 Uiso 1 1 calc R U . . .
C422 C 0.6752(8) 0.6597(5) -0.0002(4) 0.094(3) Uani 1 1 d . U . . .
H42C H 0.664450 0.680338 -0.030502 0.113 Uiso 1 1 calc R U . . .
H42D H 0.724966 0.639674 -0.011469 0.113 Uiso 1 1 calc R U . . .
C423 C 0.6167(10) 0.6189(6) 0.0203(5) 0.120(4) Uani 1 1 d D U . . .
H42E H 0.566701 0.638908 0.028854 0.145 Uiso 1 1 calc R U . . .
H42F H 0.624999 0.600962 0.052468 0.145 Uiso 1 1 calc R U . . .
C424 C 0.6130(10) 0.5727(6) -0.0146(5) 0.126(4) Uani 1 1 d D U . . .
H42G H 0.571833 0.547350 0.002647 0.190 Uiso 1 1 calc R U . . .
H42H H 0.603114 0.589654 -0.046145 0.190 Uiso 1 1 calc R U . . .
H42I H 0.661564 0.551609 -0.022469 0.190 Uiso 1 1 calc R U . . .
C431 C 0.7332(6) 0.7871(4) 0.0562(5) 0.090(3) Uani 1 1 d D U . . .
H43A H 0.744728 0.765429 0.085761 0.108 Uiso 1 1 calc R U . . .
H43B H 0.680629 0.802811 0.067178 0.108 Uiso 1 1 calc R U . . .
C432 C 0.7889(8) 0.8351(5) 0.0385(5) 0.113(3) Uani 1 1 d D U . . .
H43C H 0.841652 0.819790 0.033209 0.135 Uiso 1 1 calc R U . . .
H43D H 0.783406 0.852474 0.005519 0.135 Uiso 1 1 calc R U . . .
C433 C 0.7754(9) 0.8798(6) 0.0769(6) 0.141(4) Uani 1 1 d D U . . .
H43E H 0.777502 0.862200 0.110626 0.170 Uiso 1 1 calc R U . . .
H43F H 0.724165 0.897316 0.080404 0.170 Uiso 1 1 calc R U . . .
C434 C 0.8363(11) 0.9252(6) 0.0596(7) 0.169(6) Uani 1 1 d D U . . .
H43G H 0.826800 0.953497 0.084615 0.254 Uiso 1 1 calc R U . . .
H43H H 0.886949 0.907870 0.056624 0.254 Uiso 1 1 calc R U . . .
H43I H 0.833695 0.942932 0.026449 0.254 Uiso 1 1 calc R U . . .
C441 C 0.8183(5) 0.7234(5) -0.0020(3) 0.069(3) Uani 1 1 d . . . . .
H44A H 0.852977 0.752869 -0.021325 0.083 Uiso 1 1 calc R U . . .
H44B H 0.818438 0.693833 -0.025357 0.083 Uiso 1 1 calc R U . . .
C442 C 0.8496(8) 0.6982(6) 0.0416(4) 0.091(4) Uani 1 1 d . . . . .
H44C H 0.855915 0.728796 0.062287 0.109 Uiso 1 1 calc R U . . .
H44D H 0.811313 0.672622 0.063633 0.109 Uiso 1 1 calc R U . . .
C443 C 0.9243(7) 0.6663(5) 0.0260(5) 0.090(3) Uani 1 1 d . . . . .
H44E H 0.962142 0.691138 0.002653 0.108 Uiso 1 1 calc R U . . .
H44F H 0.942728 0.656155 0.056660 0.108 Uiso 1 1 calc R U . . .
C444 C 0.9198(9) 0.6143(6) 0.0005(6) 0.115(5) Uani 1 1 d . U . . .
H44G H 0.970199 0.595705 -0.008569 0.173 Uiso 1 1 calc R U . . .
H44H H 0.883447 0.588940 0.023667 0.173 Uiso 1 1 calc R U . . .
H44I H 0.902883 0.623962 -0.030401 0.173 Uiso 1 1 calc R U . . .
N5 N 0.8828(5) 0.8689(3) 0.2602(3) 0.0683(19) Uani 1 1 d . U . . .
C511 C 0.9083(6) 0.9012(5) 0.2968(4) 0.087(3) Uani 1 1 d D . . . .
H51A H 0.922557 0.938876 0.280190 0.105 Uiso 1 1 calc R U . . .
H51B H 0.955165 0.882523 0.302723 0.105 Uiso 1 1 calc R U . . .
C512 C 0.8508(6) 0.9091(6) 0.3502(4) 0.101(4) Uani 1 1 d D . . . .
H51C H 0.808633 0.935059 0.345979 0.121 Uiso 1 1 calc R U . . .
H51D H 0.828691 0.872562 0.365099 0.121 Uiso 1 1 calc R U . . .
C513 C 0.8917(7) 0.9324(6) 0.3854(4) 0.105(4) Uani 1 1 d D U . . .
H51E H 0.940329 0.910858 0.382156 0.125 Uiso 1 1 calc R U . . .
H51F H 0.904890 0.971485 0.372675 0.125 Uiso 1 1 calc R U . . .
C514 C 0.8521(13) 0.9327(11) 0.4413(5) 0.223(12) Uani 1 1 d D U . . .
H51G H 0.885415 0.948851 0.459032 0.335 Uiso 1 1 calc R U . . .
H51H H 0.804736 0.955137 0.445838 0.335 Uiso 1 1 calc R U . . .
H51I H 0.840359 0.894194 0.455369 0.335 Uiso 1 1 calc R U . . .
C521 C 0.9536(6) 0.8682(5) 0.2134(4) 0.083(3) Uani 1 1 d . U . . .
H52A H 0.996079 0.847597 0.223784 0.099 Uiso 1 1 calc R U . . .
H52B H 0.969662 0.907222 0.202608 0.099 Uiso 1 1 calc R U . . .
C522 C 0.9385(7) 0.8402(6) 0.1665(5) 0.096(3) Uani 1 1 d . U . . .
H52C H 0.920919 0.801571 0.177201 0.116 Uiso 1 1 calc R U . . .
H52D H 0.897994 0.861765 0.154682 0.116 Uiso 1 1 calc R U . . .
C523 C 1.0091(8) 0.8389(6) 0.1243(5) 0.109(3) Uani 1 1 d . U . . .
H52E H 1.050512 0.819721 0.136938 0.131 Uiso 1 1 calc R U . . .
H52F H 1.024724 0.877780 0.112283 0.131 Uiso 1 1 calc R U . . .
C524 C 0.9977(9) 0.8089(7) 0.0802(6) 0.122(4) Uani 1 1 d . U . . .
H52G H 1.045243 0.808786 0.053014 0.183 Uiso 1 1 calc R U . . .
H52H H 0.983107 0.770208 0.091820 0.183 Uiso 1 1 calc R U . . .
H52I H 0.957338 0.828227 0.067182 0.183 Uiso 1 1 calc R U . . .
C531 C 0.8580(6) 0.8119(4) 0.2809(4) 0.077(2) Uani 1 1 d D U . . .
H53A H 0.843528 0.792821 0.254179 0.092 Uiso 1 1 calc R U . . .
H53B H 0.811852 0.815228 0.309542 0.092 Uiso 1 1 calc R U . . .
C532 C 0.9175(5) 0.7750(5) 0.2998(5) 0.097(3) Uani 1 1 d D U . . .
H53C H 0.939595 0.796277 0.321851 0.116 Uiso 1 1 calc R U . . .
H53D H 0.959272 0.764432 0.270391 0.116 Uiso 1 1 calc R U . . .
C533 C 0.8808(7) 0.7213(4) 0.3302(5) 0.114(4) Uani 1 1 d D U . . .
H53E H 0.920860 0.692672 0.332866 0.137 Uiso 1 1 calc R U . . .
H53F H 0.846204 0.705597 0.312643 0.137 Uiso 1 1 calc R U . . .
C534 C 0.8355(10) 0.7373(7) 0.3843(5) 0.156(5) Uani 1 1 d D U . . .
H53G H 0.811730 0.703852 0.404156 0.235 Uiso 1 1 calc R U . . .
H53H H 0.870236 0.752583 0.401401 0.235 Uiso 1 1 calc R U . . .
H53I H 0.795846 0.765462 0.381249 0.235 Uiso 1 1 calc R U . . .
C541 C 0.8191(6) 0.8958(4) 0.2435(5) 0.081(3) Uani 1 1 d D U . . .
H54A H 0.775353 0.898631 0.273804 0.097 Uiso 1 1 calc R U . . .
H54B H 0.804207 0.870663 0.220873 0.097 Uiso 1 1 calc R U . . .
C542 C 0.8308(6) 0.9539(5) 0.2155(5) 0.104(3) Uani 1 1 d D U . . .
H54C H 0.854743 0.950437 0.178849 0.125 Uiso 1 1 calc R U . . .
H54D H 0.865032 0.975458 0.229326 0.125 Uiso 1 1 calc R U . . .
C543 C 0.7526(8) 0.9848(5) 0.2228(7) 0.142(4) Uani 1 1 d D U . . .
H54E H 0.727865 0.985863 0.259681 0.171 Uiso 1 1 calc R U . . .
H54F H 0.760480 1.023923 0.208232 0.171 Uiso 1 1 calc R U . . .
C544 C 0.7001(8) 0.9571(8) 0.1979(8) 0.166(5) Uani 1 1 d D U . . .
H54G H 0.651444 0.978069 0.203532 0.249 Uiso 1 1 calc R U . . .
H54H H 0.723722 0.956605 0.161226 0.249 Uiso 1 1 calc R U . . .
H54I H 0.691102 0.918539 0.212682 0.249 Uiso 1 1 calc R U . . .
C1K C 1.1724(5) 0.7408(4) 0.2309(4) 0.072(3) Uani 1 1 d D . . . .
H1K1 H 1.207485 0.708567 0.233580 0.086 Uiso 1 1 calc R U . . .
H1K2 H 1.202163 0.770697 0.208156 0.086 Uiso 1 1 calc R U . . .
C2K C 1.1395(6) 0.7620(5) 0.2830(4) 0.079(3) Uani 1 1 d D . . . .
H2K1 H 1.179546 0.760157 0.301627 0.095 Uiso 1 1 calc R U . . .
H2K2 H 1.097827 0.737507 0.302454 0.095 Uiso 1 1 calc R U . . .
Cl1K Cl 1.10102(17) 0.71989(13) 0.20411(15) 0.0937(9) Uani 1 1 d . . . . .
Cl2K Cl 1.10389(17) 0.83171(14) 0.27952(14) 0.0973(9) Uani 1 1 d . . . . .
C3L C 1.1688(14) 1.0954(9) 0.4389(10) 0.094(4) Uani 0.5 1 d D U P J 1
H3L1 H 1.161561 1.108152 0.473419 0.112 Uiso 0.5 1 calc R U P J 1
H3L2 H 1.175438 1.128766 0.414430 0.112 Uiso 0.5 1 calc R U P J 1
C4L C 1.0982(14) 1.0635(8) 0.4366(9) 0.114(5) Uani 0.5 1 d D U P J 1
H4L1 H 1.107576 1.049676 0.402262 0.137 Uiso 0.5 1 calc R U P J 1
H4L2 H 1.054338 1.090379 0.440991 0.137 Uiso 0.5 1 calc R U P J 1
Cl3L Cl 1.2509(4) 1.0511(2) 0.4237(2) 0.0825(15) Uani 0.5 1 d . U P J 1
Cl4L Cl 1.0720(6) 1.0052(3) 0.4829(3) 0.129(3) Uani 0.5 1 d D U P J 1
C5M C -0.0106(12) 0.5142(10) 0.5252(5) 0.178(5) Uani 1 1 d D U . . .
H5M1 H -0.033169 0.551423 0.518184 0.214 Uiso 1 1 calc R U . . .
H5M2 H 0.037863 0.521175 0.533342 0.214 Uiso 1 1 calc R U . . .
Cl5M Cl -0.0713(3) 0.4846(3) 0.5810(3) 0.180(2) Uani 1 1 d . U . . .

loop_
_atom_site_aniso_label
_atom_site_aniso_U_11
_atom_site_aniso_U_22
_atom_site_aniso_U_33
_atom_site_aniso_U_23
_atom_site_aniso_U_13
_atom_site_aniso_U_12
P1 0.0291(7) 0.0214(6) 0.0239(7) 0.0008(5) 0.0032(5) 0.0038(5)
P2 0.0273(6) 0.0201(6) 0.0224(6) 0.0002(5) 0.0030(5) 0.0000(5)
Mo1 0.0310(2) 0.0206(2) 0.0284(2) 0.00205(16) 0.00374(17) 0.00336(16)
Mo2 0.0341(2) 0.0238(2) 0.0293(2) 0.00081(17) -0.00077(18) 0.00692(17)
Mo3 0.0366(2) 0.0254(2) 0.0253(2) -0.00245(16) 0.00121(18) -0.00055(17)
Mo4 0.0351(2) 0.0216(2) 0.0287(2) 0.00371(16) 0.00200(18) 0.00409(16)
Mo5 0.0303(2) 0.0301(2) 0.0312(2) 0.00648(18) 0.00161(18) 0.00582(17)
Mo6 0.0343(2) 0.0317(2) 0.0319(2) -0.00247(19) 0.00026(19) 0.00129(18)
Mo7 0.0374(2) 0.0270(2) 0.0254(2) 0.00387(17) 0.00155(18) 0.00588(17)
Mo8 0.0388(2) 0.0247(2) 0.0243(2) 0.00075(16) 0.00323(18) 0.00580(17)
Mo9 0.0323(2) 0.0269(2) 0.0282(2) 0.00289(17) 0.00323(17) 0.00384(17)
Mo11 0.0379(2) 0.0191(2) 0.0286(2) 0.00223(16) 0.00347(18) 0.00156(16)
Mo12 0.0291(2) 0.0245(2) 0.0308(2) 0.00547(17) 0.00176(17) 0.00124(16)
Mo13 0.0288(2) 0.0283(2) 0.0267(2) 0.00064(17) 0.00243(17) -0.00438(16)
Mo14 0.0325(2) 0.0204(2) 0.0296(2) -0.00153(16) 0.00202(17) 0.00228(16)
Mo15 0.0336(2) 0.0263(2) 0.0281(2) 0.00095(17) -0.00230(18) 0.00248(17)
Mo16 0.0352(2) 0.0323(2) 0.0361(3) 0.00285(19) -0.0041(2) -0.00660(19)
Mo17 0.0347(2) 0.0225(2) 0.0319(2) 0.00329(17) 0.00667(18) 0.00305(17)
Mo18 0.0355(2) 0.0217(2) 0.0266(2) 0.00303(16) 0.00399(17) -0.00004(16)
Mo19 0.0411(3) 0.0255(2) 0.0268(2) -0.00013(17) 0.00058(19) -0.00151(18)
O1 0.035(2) 0.030(2) 0.037(2) -0.0011(18) 0.0028(18) 0.0063(17)
O2 0.035(2) 0.030(2) 0.035(2) 0.0057(17) -0.0028(18) 0.0030(17)
O3 0.048(3) 0.040(3) 0.037(2) -0.004(2) 0.000(2) 0.004(2)
O4 0.034(2) 0.0204(18) 0.028(2) 0.0037(15) 0.0005(16) 0.0055(15)
O5 0.035(2) 0.0219(18) 0.0243(19) 0.0021(15) -0.0018(16) 0.0039(15)
O6 0.033(2) 0.026(2) 0.028(2) 0.0021(16) 0.0033(16) 0.0033(16)
O7 0.034(2) 0.0238(19) 0.0257(19) 0.0005(15) 0.0068(16) 0.0028(15)
O8 0.033(2) 0.028(2) 0.035(2) -0.0011(17) -0.0017(17) 0.0051(16)
O9 0.036(2) 0.028(2) 0.030(2) -0.0013(16) -0.0023(17) 0.0017(16)
O10 0.043(2) 0.025(2) 0.029(2) -0.0005(16) -0.0033(17) 0.0028(17)
O11 0.035(2) 0.028(2) 0.035(2) 0.0050(17) -0.0026(17) 0.0013(16)
O12 0.033(2) 0.034(2) 0.035(2) 0.0004(18) -0.0028(17) 0.0039(17)
O13 0.034(2) 0.029(2) 0.038(2) -0.0002(17) -0.0008(18) 0.0002(16)
O14 0.037(2) 0.0187(18) 0.029(2) 0.0039(15) 0.0027(16) 0.0028(15)
O15 0.042(2) 0.026(2) 0.027(2) 0.0027(16) 0.0007(17) 0.0090(17)
O16 0.036(2) 0.032(2) 0.029(2) -0.0013(17) 0.0048(17) 0.0018(17)
O17 0.033(2) 0.029(2) 0.031(2) 0.0013(16) 0.0012(17) 0.0067(16)
O18 0.037(2) 0.032(2) 0.029(2) 0.0060(17) 0.0009(17) 0.0068(17)
O19 0.035(2) 0.028(2) 0.032(2) -0.0035(17) 0.0061(17) -0.0012(16)
O20 0.039(2) 0.036(2) 0.0216(19) 0.0007(16) 0.0003(16) 0.0062(17)
O21 0.053(3) 0.028(2) 0.032(2) -0.0017(17) -0.0089(19) 0.0189(19)
O22 0.040(2) 0.026(2) 0.057(3) 0.032(2) -0.024(2) -0.0123(17)
O23 0.045(2) 0.024(2) 0.044(3) 0.0002(18) 0.003(2) 0.0052(18)
O24 0.042(2) 0.032(2) 0.044(3) 0.0006(19) -0.011(2) 0.0061(18)
O25 0.038(2) 0.035(2) 0.035(2) -0.0025(18) -0.0055(18) -0.0043(18)
O26 0.046(3) 0.027(2) 0.040(2) 0.0036(18) 0.003(2) 0.0051(18)
O27 0.037(2) 0.039(2) 0.042(3) 0.003(2) -0.0012(19) 0.0097(19)
O28 0.044(3) 0.038(3) 0.051(3) -0.004(2) -0.010(2) -0.002(2)
O29 0.044(2) 0.037(2) 0.032(2) 0.0100(18) 0.0021(19) 0.0070(19)
O30 0.052(3) 0.029(2) 0.034(2) -0.0030(18) 0.003(2) 0.0032(19)
O31 0.036(2) 0.038(2) 0.037(2) 0.0010(19) 0.0077(18) 0.0060(18)
O101 0.039(2) 0.032(2) 0.030(2) 0.0035(17) 0.0004(18) -0.0047(17)
O102 0.035(2) 0.030(2) 0.034(2) -0.0046(17) 0.0031(17) 0.0004(17)
O103 0.038(2) 0.048(3) 0.041(3) 0.012(2) 0.002(2) -0.004(2)
O104 0.033(2) 0.0208(18) 0.032(2) 0.0061(15) 0.0000(16) -0.0002(15)
O105 0.032(2) 0.0206(18) 0.031(2) 0.0017(15) 0.0022(16) 0.0018(15)
O106 0.034(2) 0.0253(19) 0.029(2) -0.0014(16) -0.0010(16) 0.0019(15)
O107 0.0311(19) 0.0220(18) 0.0225(18) 0.0014(14) 0.0087(15) 0.0012(15)
O108 0.043(2) 0.025(2) 0.033(2) 0.0029(17) 0.0002(18) -0.0003(17)
O109 0.037(2) 0.025(2) 0.033(2) 0.0034(16) 0.0025(17) 0.0022(16)
O110 0.035(2) 0.028(2) 0.030(2) -0.0001(16) 0.0029(17) 0.0016(16)
O111 0.034(2) 0.029(2) 0.031(2) -0.0011(16) -0.0025(17) -0.0003(16)
O112 0.038(2) 0.035(2) 0.038(2) 0.0028(18) -0.0051(19) -0.0029(18)
O113 0.042(2) 0.031(2) 0.036(2) 0.0016(18) 0.0002(19) -0.0019(18)
O114 0.041(2) 0.026(2) 0.031(2) -0.0013(16) 0.0050(18) 0.0052(17)
O115 0.0288(19) 0.027(2) 0.036(2) 0.0030(17) 0.0047(17) 0.0035(15)
O116 0.035(2) 0.032(2) 0.028(2) 0.0005(17) 0.0049(17) -0.0015(17)
O117 0.037(2) 0.0236(19) 0.0263(19) 0.0042(15) 0.0018(16) 0.0056(16)
O118 0.035(2) 0.027(2) 0.029(2) 0.0033(16) -0.0006(17) 0.0042(16)
O119 0.042(2) 0.029(2) 0.030(2) -0.0014(17) 0.0005(18) -0.0046(17)
O120 0.034(2) 0.029(2) 0.033(2) 0.0023(17) 0.0035(17) -0.0011(16)
O121 0.044(2) 0.0214(19) 0.050(3) 0.0132(18) -0.014(2) -0.0047(17)
O122 0.053(3) 0.023(2) 0.032(2) -0.0014(16) -0.0049(19) 0.0008(18)
O123 0.052(3) 0.021(2) 0.044(3) 0.0011(18) 0.004(2) -0.0016(18)
O124 0.036(2) 0.045(3) 0.046(3) 0.010(2) -0.005(2) 0.009(2)
O125 0.031(2) 0.030(2) 0.040(2) 0.0007(18) -0.0045(18) -0.0096(16)
O126 0.042(2) 0.024(2) 0.041(2) 0.0011(18) -0.0004(19) -0.0001(17)
O127 0.044(2) 0.043(3) 0.037(2) -0.001(2) -0.011(2) 0.005(2)
O128 0.054(3) 0.038(3) 0.061(3) 0.006(2) -0.019(3) -0.015(2)
O129 0.042(2) 0.027(2) 0.044(3) 0.0002(19) 0.013(2) 0.0075(18)
O130 0.041(2) 0.025(2) 0.035(2) 0.0040(17) 0.0017(18) -0.0022(17)
O131 0.060(3) 0.039(3) 0.027(2) -0.0027(19) 0.000(2) -0.003(2)
C1A 0.034(3) 0.019(2) 0.028(3) 0.003(2) 0.002(2) 0.002(2)
N1A 0.030(2) 0.026(2) 0.029(2) 0.0025(19) -0.0004(19) -0.0020(18)
C2A 0.042(3) 0.020(2) 0.024(3) 0.001(2) 0.003(2) 0.000(2)
N2A 0.029(2) 0.026(2) 0.035(3) 0.004(2) 0.001(2) -0.0006(18)
C3A 0.033(3) 0.021(3) 0.034(3) 0.003(2) -0.004(2) 0.002(2)
N3A 0.037(3) 0.024(2) 0.028(2) 0.0013(18) -0.002(2) 0.0015(19)
C11A 0.030(3) 0.033(3) 0.028(3) -0.003(2) 0.002(2) 0.001(2)
N11A 0.036(3) 0.027(2) 0.035(3) -0.001(2) 0.005(2) 0.001(2)
C12A 0.044(3) 0.032(3) 0.041(4) -0.010(3) 0.003(3) -0.008(3)
C13A 0.043(3) 0.037(3) 0.033(3) -0.009(3) 0.003(3) -0.011(3)
N12A 0.032(2) 0.025(2) 0.029(2) -0.0013(19) 0.0040(19) -0.0040(18)
C21A 0.037(3) 0.026(3) 0.031(3) 0.001(2) 0.002(2) 0.002(2)
N21A 0.038(3) 0.024(2) 0.033(3) 0.0022(19) 0.001(2) -0.0030(19)
C22A 0.042(3) 0.038(3) 0.029(3) -0.007(3) 0.002(2) -0.008(3)
C23A 0.038(3) 0.036(3) 0.040(3) -0.008(3) 0.001(3) -0.009(3)
N22A 0.039(3) 0.023(2) 0.028(2) 0.0007(18) -0.004(2) -0.0028(19)
C31A 0.042(3) 0.040(3) 0.036(3) 0.003(3) -0.007(3) -0.007(3)
N31A 0.070(5) 0.056(4) 0.054(4) 0.004(3) -0.025(4) -0.021(4)
C32A 0.052(4) 0.061(5) 0.067(5) 0.005(4) -0.015(4) -0.019(3)
C32X 0.070(5) 0.056(4) 0.054(4) 0.004(3) -0.025(4) -0.021(4)
N31X 0.052(4) 0.061(5) 0.067(5) 0.005(4) -0.015(4) -0.019(3)
C33A 0.039(3) 0.038(3) 0.044(4) 0.000(3) -0.003(3) -0.007(3)
N32A 0.033(2) 0.029(2) 0.034(3) 0.001(2) -0.005(2) -0.0015(19)
C1B 0.035(3) 0.025(3) 0.031(3) 0.001(2) 0.001(2) 0.007(2)
N1B 0.042(3) 0.025(2) 0.029(2) -0.0007(19) -0.002(2) -0.005(2)
C2B 0.034(3) 0.021(2) 0.030(3) -0.001(2) 0.003(2) 0.003(2)
N2B 0.036(2) 0.024(2) 0.029(2) -0.0017(19) -0.003(2) 0.0011(19)
C3B 0.037(3) 0.019(2) 0.038(3) 0.003(2) -0.007(2) 0.001(2)
N3B 0.033(2) 0.023(2) 0.035(3) 0.0047(19) 0.000(2) 0.0028(19)
C11B 0.038(3) 0.022(3) 0.033(3) 0.004(2) 0.001(2) 0.003(2)
N11B 0.039(3) 0.028(2) 0.033(3) -0.001(2) 0.002(2) -0.001(2)
C12B 0.048(4) 0.054(4) 0.039(4) -0.012(3) 0.003(3) -0.014(3)
C13B 0.044(4) 0.054(4) 0.043(4) -0.008(3) 0.006(3) -0.014(3)
N12B 0.038(3) 0.031(3) 0.027(2) 0.002(2) 0.000(2) 0.001(2)
C21B 0.034(3) 0.029(3) 0.026(3) 0.004(2) 0.001(2) -0.003(2)
N21B 0.038(3) 0.032(3) 0.027(2) -0.002(2) 0.004(2) -0.002(2)
C22B 0.042(4) 0.058(4) 0.039(4) -0.007(3) 0.005(3) -0.025(3)
C23B 0.056(4) 0.059(5) 0.040(4) -0.019(3) 0.009(3) -0.022(4)
N22B 0.032(2) 0.028(2) 0.026(2) 0.0018(19) 0.0013(19) -0.0020(19)
C31B 0.068(5) 0.038(4) 0.081(6) -0.009(4) -0.017(5) 0.007(4)
N31B 0.057(4) 0.044(4) 0.097(7) -0.002(4) -0.021(5) 0.003(3)
C32B 0.067(5) 0.041(4) 0.118(8) 0.011(4) -0.041(5) -0.012(4)
C32Y 0.057(4) 0.044(4) 0.097(7) -0.002(4) -0.021(5) 0.003(3)
N31Y 0.067(5) 0.041(4) 0.118(8) 0.011(4) -0.041(5) -0.012(4)
C33B 0.062(5) 0.034(4) 0.108(8) 0.006(4) -0.027(5) 0.004(3)
N32B 0.049(3) 0.024(2) 0.046(3) 0.001(2) -0.006(3) -0.006(2)
C1C 0.028(3) 0.028(3) 0.035(3) 0.006(2) 0.000(2) 0.003(2)
N1C 0.033(2) 0.031(3) 0.031(3) 0.001(2) -0.004(2) 0.0003(19)
C2C 0.034(3) 0.022(3) 0.031(3) 0.001(2) 0.000(2) 0.004(2)
N2C 0.032(2) 0.030(2) 0.032(3) 0.005(2) 0.001(2) 0.0031(19)
C3C 0.036(3) 0.018(2) 0.038(3) 0.006(2) -0.007(2) 0.000(2)
N3C 0.038(3) 0.026(2) 0.032(3) 0.004(2) -0.002(2) 0.000(2)
C11C 0.030(3) 0.037(3) 0.031(3) 0.006(2) -0.004(2) 0.005(2)
N11C 0.040(3) 0.039(3) 0.031(3) 0.010(2) -0.005(2) 0.004(2)
C12C 0.035(3) 0.048(4) 0.040(4) 0.008(3) -0.007(3) -0.005(3)
C13C 0.041(3) 0.051(4) 0.031(3) 0.002(3) -0.004(3) -0.009(3)
N12C 0.036(3) 0.032(3) 0.030(3) 0.002(2) -0.004(2) 0.002(2)
C21C 0.031(3) 0.032(3) 0.034(3) 0.001(2) -0.004(2) 0.003(2)
N21C 0.033(3) 0.038(3) 0.033(3) -0.004(2) -0.001(2) 0.001(2)
C22C 0.037(3) 0.069(5) 0.035(3) -0.007(3) -0.003(3) -0.010(3)
C23C 0.034(3) 0.055(4) 0.040(4) -0.011(3) -0.001(3) -0.010(3)
N22C 0.035(3) 0.031(3) 0.033(3) -0.001(2) -0.005(2) -0.005(2)
C31C 0.045(3) 0.031(3) 0.034(3) 0.000(2) -0.005(3) -0.005(3)
N31C 0.054(4) 0.045(4) 0.048(4) -0.004(3) -0.005(3) -0.005(3)
C32C 0.039(3) 0.033(3) 0.041(3) 0.000(2) -0.002(2) -0.008(2)
C32Z 0.054(4) 0.045(4) 0.048(4) -0.004(3) -0.005(3) -0.005(3)
N31Z 0.039(3) 0.033(3) 0.041(3) 0.000(2) -0.002(2) -0.008(2)
C33C 0.040(3) 0.029(3) 0.038(3) 0.005(2) -0.003(3) -0.004(2)
N32C 0.036(3) 0.031(3) 0.033(3) 0.004(2) -0.007(2) 0.002(2)
N1 0.054(3) 0.020(2) 0.055(4) 0.000(2) 0.009(3) 0.006(2)
C111 0.058(4) 0.022(3) 0.059(4) -0.006(3) 0.001(3) 0.003(3)
C112 0.048(4) 0.033(4) 0.086(6) 0.000(4) -0.003(4) 0.008(3)
C113 0.045(4) 0.034(4) 0.078(6) 0.004(4) -0.007(4) 0.004(3)
C114 0.047(4) 0.052(5) 0.098(7) -0.008(5) -0.008(5) 0.004(4)
C121 0.050(4) 0.029(3) 0.079(5) 0.001(3) 0.000(4) 0.008(3)
C122 0.054(4) 0.035(3) 0.072(5) 0.008(3) -0.008(3) 0.015(3)
C123 0.104(6) 0.063(5) 0.079(5) 0.021(4) -0.004(5) 0.029(5)
C124 0.117(7) 0.073(6) 0.081(6) 0.021(5) -0.009(6) 0.028(6)
C131 0.051(4) 0.030(3) 0.068(5) -0.009(3) 0.004(3) 0.002(3)
C132 0.072(5) 0.051(4) 0.107(6) -0.017(4) 0.016(5) -0.010(4)
C133 0.081(6) 0.086(6) 0.119(7) -0.024(6) -0.007(5) -0.035(5)
C134 0.127(9) 0.133(9) 0.154(10) -0.019(9) -0.010(8) -0.019(8)
C141 0.079(5) 0.031(4) 0.081(5) -0.016(4) 0.027(5) 0.001(4)
C142 0.109(6) 0.056(5) 0.079(5) -0.016(4) 0.028(5) -0.002(5)
C143 0.118(6) 0.069(5) 0.080(5) -0.024(5) 0.024(5) -0.008(5)
C144 0.129(7) 0.096(6) 0.095(6) -0.015(5) 0.014(6) -0.011(6)
N2 0.093(5) 0.032(3) 0.066(4) 0.018(3) -0.036(4) -0.020(3)
C211 0.067(5) 0.031(3) 0.053(4) 0.005(3) -0.017(4) -0.011(3)
C212 0.077(6) 0.035(4) 0.071(6) 0.010(4) -0.022(5) -0.005(4)
C213 0.087(6) 0.039(4) 0.053(5) 0.010(3) -0.027(4) -0.007(4)
C214 0.088(7) 0.065(6) 0.074(6) -0.009(5) -0.034(6) 0.015(5)
C221 0.100(6) 0.036(4) 0.083(6) 0.016(4) -0.044(5) -0.021(4)
C222 0.107(6) 0.047(4) 0.095(6) 0.020(4) -0.055(5) -0.028(4)
C223 0.101(6) 0.057(5) 0.112(6) 0.024(5) -0.057(5) -0.030(4)
C224 0.095(6) 0.077(5) 0.113(6) 0.022(5) -0.056(5) -0.030(5)
C231 0.108(7) 0.048(5) 0.078(6) -0.017(4) -0.044(5) -0.001(4)
C232 0.111(6) 0.073(5) 0.080(6) -0.027(5) -0.034(5) 0.000(5)
C233 0.132(7) 0.105(7) 0.092(6) -0.026(6) -0.029(6) 0.010(6)
C234 0.139(7) 0.134(7) 0.114(7) -0.021(6) -0.026(6) 0.001(6)
C241 0.104(7) 0.087(7) 0.099(7) 0.052(6) -0.053(6) -0.060(6)
C242 0.114(7) 0.128(8) 0.137(8) 0.054(7) -0.039(6) -0.066(6)
C243 0.143(8) 0.169(9) 0.163(9) 0.051(8) -0.049(7) -0.072(7)
C244 0.170(9) 0.192(9) 0.197(9) 0.021(7) -0.033(7) -0.034(8)
N3 0.062(4) 0.039(3) 0.055(4) 0.002(3) -0.007(3) 0.023(3)
C311 0.070(5) 0.040(4) 0.054(5) 0.011(3) 0.000(4) 0.027(4)
C312 0.062(9) 0.046(8) 0.057(8) 0.012(7) -0.011(7) 0.014(7)
C313 0.071(10) 0.056(9) 0.068(9) 0.015(8) -0.002(8) 0.021(8)
C314 0.111(11) 0.090(11) 0.083(10) 0.020(9) -0.011(9) 0.011(9)
C315 0.049(7) 0.043(7) 0.056(7) 0.012(6) -0.012(5) 0.009(6)
C316 0.065(8) 0.050(8) 0.062(7) 0.006(6) -0.008(6) 0.007(6)
C317 0.088(8) 0.086(9) 0.072(8) 0.015(7) -0.020(7) 0.005(7)
C321 0.104(7) 0.048(5) 0.078(6) 0.009(4) -0.030(5) 0.013(5)
C322 0.128(7) 0.078(6) 0.098(6) 0.000(5) -0.044(6) -0.007(6)
C323 0.142(8) 0.111(7) 0.091(6) -0.010(6) -0.047(6) -0.013(7)
C324 0.160(10) 0.139(10) 0.092(8) -0.008(7) -0.051(8) -0.008(8)
C333 0.130(6) 0.125(6) 0.119(6) 0.005(6) 0.009(5) 0.040(5)
C334 0.168(8) 0.163(8) 0.152(8) -0.002(7) -0.006(7) 0.020(7)
C331 0.083(5) 0.057(4) 0.070(5) 0.013(4) -0.001(4) 0.032(4)
C332 0.097(5) 0.081(5) 0.084(5) 0.011(4) 0.000(4) 0.038(4)
C341 0.058(5) 0.059(5) 0.089(6) -0.005(5) -0.012(4) 0.014(4)
C342 0.086(6) 0.109(7) 0.124(7) -0.025(6) -0.026(5) 0.010(5)
C343 0.112(6) 0.144(7) 0.149(7) -0.033(6) -0.035(5) -0.003(6)
C344 0.145(8) 0.170(8) 0.173(8) -0.024(7) -0.040(7) 0.001(7)
N4 0.059(4) 0.065(4) 0.037(3) 0.000(3) 0.021(3) 0.001(3)
C411 0.067(5) 0.091(7) 0.067(6) 0.005(5) 0.012(4) 0.013(5)
C412 0.073(5) 0.101(6) 0.093(6) 0.006(5) 0.002(5) 0.013(5)
C413 0.098(6) 0.129(6) 0.138(6) 0.019(6) -0.013(5) 0.015(5)
C414 0.102(6) 0.129(7) 0.153(7) 0.016(6) -0.017(6) 0.014(6)
C421 0.097(6) 0.075(6) 0.046(4) -0.012(4) 0.016(4) -0.008(5)
C422 0.124(7) 0.082(6) 0.061(5) -0.017(5) 0.008(5) -0.016(5)
C423 0.161(8) 0.109(7) 0.080(6) -0.026(6) -0.001(6) -0.027(7)
C424 0.173(10) 0.113(9) 0.090(7) -0.025(7) -0.018(8) -0.041(8)
C431 0.086(6) 0.084(6) 0.087(6) -0.030(5) 0.009(5) -0.012(5)
C432 0.114(6) 0.099(6) 0.113(6) -0.024(5) 0.001(5) -0.018(5)
C433 0.143(7) 0.122(7) 0.142(7) -0.018(6) -0.001(6) -0.030(6)
C434 0.171(10) 0.135(10) 0.171(10) -0.008(9) 0.015(9) -0.041(9)
C441 0.068(5) 0.083(7) 0.041(4) 0.001(4) 0.012(4) 0.015(5)
C442 0.118(10) 0.095(9) 0.061(6) -0.009(6) -0.025(6) 0.012(7)
C443 0.102(9) 0.087(8) 0.073(7) 0.031(6) -0.018(6) -0.014(7)
C444 0.142(9) 0.104(8) 0.103(8) 0.012(6) -0.043(7) 0.001(7)
N5 0.069(4) 0.066(4) 0.073(5) -0.010(4) -0.024(4) 0.007(4)
C511 0.084(7) 0.062(6) 0.111(9) -0.010(6) -0.018(7) 0.002(5)
C512 0.098(9) 0.085(9) 0.113(11) 0.001(8) -0.014(8) -0.018(7)
C513 0.128(8) 0.083(7) 0.102(7) -0.010(6) -0.029(6) 0.006(6)
C514 0.213(14) 0.211(14) 0.231(14) 0.017(9) -0.042(9) -0.008(9)
C521 0.071(5) 0.081(6) 0.086(6) 0.015(5) -0.005(5) -0.016(5)
C522 0.089(5) 0.098(6) 0.094(6) -0.008(5) -0.007(5) -0.017(5)
C523 0.108(7) 0.110(7) 0.094(7) 0.008(6) 0.000(6) -0.027(6)
C524 0.132(9) 0.114(9) 0.104(8) -0.004(7) 0.001(7) -0.032(7)
C531 0.071(5) 0.065(5) 0.089(6) 0.007(4) -0.015(4) -0.007(4)
C532 0.081(6) 0.079(6) 0.120(7) 0.019(5) -0.017(5) -0.006(5)
C533 0.091(7) 0.097(7) 0.135(8) 0.018(7) -0.004(6) -0.006(6)
C534 0.135(9) 0.143(10) 0.166(11) 0.011(9) -0.002(9) -0.003(9)
C541 0.088(6) 0.062(5) 0.090(7) 0.013(5) -0.021(5) -0.009(5)
C542 0.113(6) 0.086(5) 0.118(6) 0.023(5) -0.044(5) -0.017(5)
C543 0.140(8) 0.096(7) 0.194(9) 0.034(7) -0.059(8) -0.030(7)
C544 0.163(11) 0.122(10) 0.218(12) 0.043(10) -0.071(10) -0.019(9)
C1K 0.052(5) 0.062(6) 0.109(8) -0.017(5) -0.030(5) -0.002(4)
C2K 0.059(5) 0.080(7) 0.091(8) 0.001(6) -0.008(5) -0.008(5)
Cl1K 0.0778(17) 0.0822(19) 0.134(3) -0.0194(18) -0.0477(18) -0.0020(14)
Cl2K 0.0765(17) 0.090(2) 0.113(2) -0.0133(18) -0.0013(16) 0.0007(15)
C3L 0.132(8) 0.064(7) 0.085(7) 0.002(7) -0.035(7) 0.027(7)
C4L 0.152(9) 0.084(8) 0.093(8) 0.012(7) -0.020(8) 0.040(7)
Cl3L 0.106(4) 0.064(3) 0.086(3) 0.001(3) -0.045(3) 0.017(3)
Cl4L 0.163(6) 0.100(4) 0.101(4) 0.015(4) -0.006(4) 0.037(4)
C5M 0.168(7) 0.181(8) 0.201(8) -0.003(7) -0.072(7) -0.045(7)
Cl5M 0.164(4) 0.184(5) 0.220(5) 0.024(4) -0.102(4) -0.063(3)

loop_
_atom_type_symbol
_atom_type_description
_atom_type_scat_dispersion_real
_atom_type_scat_dispersion_imag
_atom_type_scat_source
C C -0.0001 0.0005 'International Tables Vol C Tables 4.2.6.8 and 6.1.1.4'
H H 0.0000 0.0000 'International Tables Vol C Tables 4.2.6.8 and 6.1.1.4'
N N 0.0005 0.0010 'International Tables Vol C Tables 4.2.6.8 and 6.1.1.4'
Cl Cl 0.0557 0.0533 'International Tables Vol C Tables 4.2.6.8 and 6.1.1.4'
P P 0.0351 0.0311 'International Tables Vol C Tables 4.2.6.8 and 6.1.1.4'
Mo Mo 0.0252 1.8808 'International Tables Vol C Tables 4.2.6.8 and 6.1.1.4'
O O 0.0017 0.0018 'International Tables Vol C Tables 4.2.6.8 and 6.1.1.4'

loop_
_geom_angle_atom_site_label_1
_geom_angle_atom_site_label_2
_geom_angle_atom_site_label_3
_geom_angle
_geom_angle_site_symmetry_1
_geom_angle_site_symmetry_3
_geom_angle_publ_flag
O4 P1 O5 109.8(2) . . ?
O4 P1 O6 110.0(2) . . ?
O5 P1 O6 109.9(2) . . ?
O4 P1 O7 109.0(2) . . ?
O5 P1 O7 108.9(2) . . ?
O6 P1 O7 109.2(2) . . ?
O104 P2 O106 110.7(2) . . ?
O104 P2 O105 109.8(2) . . ?
O106 P2 O105 110.1(2) . . ?
O104 P2 O107 109.2(2) . . ?
O106 P2 O107 108.9(2) . . ?
O105 P2 O107 108.2(2) . . ?
O23 Mo1 O14 103.1(2) . . ?
O23 Mo1 O13 103.8(2) . . ?
O14 Mo1 O13 98.25(19) . . ?
O23 Mo1 O8 101.8(2) . . ?
O14 Mo1 O8 96.84(19) . . ?
O13 Mo1 O8 146.32(19) . . ?
O23 Mo1 N11A 87.4(2) . . ?
O14 Mo1 N11A 169.47(18) . . ?
O13 Mo1 N11A 78.38(19) . . ?
O8 Mo1 N11A 81.33(19) . . ?
O23 Mo1 O4 168.38(18) . . ?
O14 Mo1 O4 85.75(15) . . ?
O13 Mo1 O4 82.04(17) . . ?
O8 Mo1 O4 69.25(16) . . ?
N11A Mo1 O4 83.90(16) . . ?
O24 Mo2 O1 103.0(2) . . ?
O24 Mo2 O9 100.3(2) . . ?
O1 Mo2 O9 96.13(19) . . ?
O24 Mo2 O8 98.5(2) . . ?
O1 Mo2 O8 98.26(19) . . ?
O9 Mo2 O8 153.13(17) . . ?
O24 Mo2 O15 88.96(19) . . ?
O1 Mo2 O15 167.57(18) . . ?
O9 Mo2 O15 78.16(16) . . ?
O8 Mo2 O15 83.09(16) . . ?
O24 Mo2 O4 163.39(19) . . ?
O1 Mo2 O4 91.54(18) . . ?
O9 Mo2 O4 85.90(16) . . ?
O8 Mo2 O4 71.18(16) . . ?
O15 Mo2 O4 77.14(15) . . ?
O25 Mo3 O16 104.7(2) . . ?
O25 Mo3 O9 101.9(2) . . ?
O16 Mo3 O9 97.14(19) . . ?
O25 Mo3 O10 101.2(2) . . ?
O16 Mo3 O10 95.59(19) . . ?
O9 Mo3 O10 149.75(18) . . ?
O25 Mo3 N11B 87.3(2) . . ?
O16 Mo3 N11B 168.0(2) . . ?
O9 Mo3 N11B 79.72(18) . . ?
O10 Mo3 N11B 82.14(18) . . ?
O25 Mo3 O5 166.16(18) . . ?
O16 Mo3 O5 88.23(17) . . ?
O9 Mo3 O5 80.82(16) . . ?
O10 Mo3 O5 72.27(16) . . ?
N11B Mo3 O5 79.82(17) . . ?
O26 Mo4 O2 103.2(2) . . ?
O26 Mo4 O11 100.2(2) . . ?
O2 Mo4 O11 97.7(2) . . ?
O26 Mo4 O10 96.6(2) . . ?
O2 Mo4 O10 96.45(19) . . ?
O11 Mo4 O10 154.95(18) . . ?
O26 Mo4 O17 91.66(18) . . ?
O2 Mo4 O17 165.01(17) . . ?
O11 Mo4 O17 81.28(17) . . ?
O10 Mo4 O17 79.75(17) . . ?
O26 Mo4 O5 164.64(19) . . ?
O2 Mo4 O5 89.56(17) . . ?
O11 Mo4 O5 86.29(16) . . ?
O10 Mo4 O5 73.22(16) . . ?
O17 Mo4 O5 75.46(14) . . ?
O27 Mo5 O18 102.8(2) . . ?
O27 Mo5 O11 102.3(2) . . ?
O18 Mo5 O11 99.3(2) . . ?
O27 Mo5 O12 100.7(2) . . ?
O18 Mo5 O12 95.5(2) . . ?
O11 Mo5 O12 149.02(18) . . ?
O27 Mo5 N11C 90.4(2) . . ?
O18 Mo5 N11C 166.31(19) . . ?
O11 Mo5 N11C 81.1(2) . . ?
O12 Mo5 N11C 78.3(2) . . ?
O27 Mo5 O6 170.00(19) . . ?
O18 Mo5 O6 85.95(16) . . ?
O11 Mo5 O6 80.73(16) . . ?
O12 Mo5 O6 73.35(16) . . ?
N11C Mo5 O6 80.59(16) . . ?
O28 Mo6 O3 103.7(2) . . ?
O28 Mo6 O13 99.5(2) . . ?
O3 Mo6 O13 98.6(2) . . ?
O28 Mo6 O12 96.4(2) . . ?
O3 Mo6 O12 99.3(2) . . ?
O13 Mo6 O12 152.35(19) . . ?
O28 Mo6 O19 93.1(2) . . ?
O3 Mo6 O19 163.2(2) . . ?
O13 Mo6 O19 78.93(17) . . ?
O12 Mo6 O19 77.80(17) . . ?
O28 Mo6 O6 166.33(19) . . ?
O3 Mo6 O6 87.01(19) . . ?
O13 Mo6 O6 87.01(17) . . ?
O12 Mo6 O6 73.15(16) . . ?
O19 Mo6 O6 76.31(15) . . ?
O29 Mo7 O15 104.3(2) . . ?
O29 Mo7 O20 101.4(2) . . ?
O15 Mo7 O20 101.15(19) . . ?
O29 Mo7 O22 99.8(2) . . ?
O15 Mo7 O22 150.7(2) . . ?
O20 Mo7 O22 90.1(2) . . ?
O29 Mo7 O14 99.9(2) . . ?
O15 Mo7 O14 83.53(18) . . ?
O20 Mo7 O14 156.23(17) . . ?
O22 Mo7 O14 75.99(19) . . ?
O29 Mo7 O7 168.81(18) . . ?
O15 Mo7 O7 86.72(16) . . ?
O20 Mo7 O7 74.11(16) . . ?
O22 Mo7 O7 70.33(15) . . ?
O14 Mo7 O7 83.00(14) . . ?
O30 Mo8 O17 103.5(2) . . ?
O30 Mo8 O21 102.2(2) . . ?
O17 Mo8 O21 102.1(2) . . ?
O30 Mo8 O20 99.5(2) . . ?
O17 Mo8 O20 152.79(17) . . ?
O21 Mo8 O20 86.78(18) . . ?
O30 Mo8 O16 97.5(2) . . ?
O17 Mo8 O16 85.20(18) . . ?
O21 Mo8 O16 156.60(17) . . ?
O20 Mo8 O16 77.60(17) . . ?
O30 Mo8 O7 170.46(18) . . ?
O17 Mo8 O7 86.02(17) . . ?
O21 Mo8 O7 75.58(16) . . ?
O20 Mo8 O7 71.18(15) . . ?
O16 Mo8 O7 82.89(15) . . ?
O31 Mo9 O19 104.0(2) . . ?
O31 Mo9 O22 104.1(2) . . ?
O19 Mo9 O22 98.2(2) . . ?
O31 Mo9 O21 97.4(2) . . ?
O19 Mo9 O21 154.71(19) . . ?
O22 Mo9 O21 89.4(2) . . ?
O31 Mo9 O18 100.3(2) . . ?
O19 Mo9 O18 85.81(19) . . ?
O22 Mo9 O18 153.44(18) . . ?
O21 Mo9 O18 77.13(17) . . ?
O31 Mo9 O7 167.78(19) . . ?
O19 Mo9 O7 88.21(17) . . ?
O22 Mo9 O7 72.67(16) . . ?
O21 Mo9 O7 71.01(16) . . ?
O18 Mo9 O7 81.28(15) . . ?
O123 Mo11 O114 102.8(2) . . ?
O123 Mo11 O113 103.7(2) . . ?
O114 Mo11 O113 97.9(2) . . ?
O123 Mo11 O108 100.7(2) . . ?
O114 Mo11 O108 96.7(2) . . ?
O113 Mo11 O108 147.91(19) . . ?
O123 Mo11 N21A 88.5(2) . . ?
O114 Mo11 N21A 168.65(18) . . ?
O113 Mo11 N21A 77.89(19) . . ?
O108 Mo11 N21A 82.30(19) . . ?
O123 Mo11 O104 168.4(2) . . ?
O114 Mo11 O104 85.69(16) . . ?
O113 Mo11 O104 82.68(17) . . ?
O108 Mo11 O104 70.08(16) . . ?
N21A Mo11 O104 83.34(15) . . ?
O124 Mo12 O101 103.1(2) . . ?
O124 Mo12 O109 102.1(2) . . ?
O101 Mo12 O109 96.53(19) . . ?
O124 Mo12 O108 97.9(2) . . ?
O101 Mo12 O108 98.45(19) . . ?
O109 Mo12 O108 151.52(19) . . ?
O124 Mo12 O115 90.1(2) . . ?
O101 Mo12 O115 166.65(18) . . ?
O109 Mo12 O115 78.14(16) . . ?
O108 Mo12 O115 81.81(17) . . ?
O124 Mo12 O104 163.4(2) . . ?
O101 Mo12 O104 90.80(18) . . ?
O109 Mo12 O104 85.00(17) . . ?
O108 Mo12 O104 70.75(16) . . ?
O115 Mo12 O104 76.63(15) . . ?
O125 Mo13 O116 103.9(2) . . ?
O125 Mo13 O109 102.5(2) . . ?
O116 Mo13 O109 97.15(19) . . ?
O125 Mo13 O110 99.8(2) . . ?
O116 Mo13 O110 94.49(19) . . ?
O109 Mo13 O110 151.49(19) . . ?
O125 Mo13 N21B 88.4(2) . . ?
O116 Mo13 N21B 167.6(2) . . ?
O109 Mo13 N21B 80.83(19) . . ?
O110 Mo13 N21B 82.26(18) . . ?
O125 Mo13 O105 166.65(18) . . ?
O116 Mo13 O105 87.72(17) . . ?
O109 Mo13 O105 82.13(17) . . ?
O110 Mo13 O105 72.40(16) . . ?
N21B Mo13 O105 79.93(17) . . ?
O126 Mo14 O102 104.0(2) . . ?
O126 Mo14 O111 100.0(2) . . ?
O102 Mo14 O111 97.52(19) . . ?
O126 Mo14 O110 97.3(2) . . ?
O102 Mo14 O110 96.69(19) . . ?
O111 Mo14 O110 154.21(17) . . ?
O126 Mo14 O117 91.10(18) . . ?
O102 Mo14 O117 164.83(17) . . ?
O111 Mo14 O117 80.91(17) . . ?
O110 Mo14 O117 79.75(16) . . ?
O126 Mo14 O105 164.39(18) . . ?
O102 Mo14 O105 89.41(17) . . ?
O111 Mo14 O105 85.87(16) . . ?
O110 Mo14 O105 72.86(16) . . ?
O117 Mo14 O105 75.44(14) . . ?
O127 Mo15 O118 103.8(2) . . ?
O127 Mo15 O111 102.8(2) . . ?
O118 Mo15 O111 99.62(19) . . ?
O127 Mo15 O112 99.0(2) . . ?
O118 Mo15 O112 95.19(19) . . ?
O111 Mo15 O112 149.80(19) . . ?
O127 Mo15 N21C 88.9(2) . . ?
O118 Mo15 N21C 166.74(19) . . ?
O111 Mo15 N21C 80.97(19) . . ?
O112 Mo15 N21C 78.77(19) . . ?
O127 Mo15 O106 167.98(19) . . ?
O118 Mo15 O106 86.25(16) . . ?
O111 Mo15 O106 81.69(17) . . ?
O112 Mo15 O106 73.14(17) . . ?
N21C Mo15 O106 80.71(17) . . ?
O128 Mo16 O103 103.8(3) . . ?
O128 Mo16 O113 101.4(2) . . ?
O103 Mo16 O113 97.5(2) . . ?
O128 Mo16 O112 96.3(2) . . ?
O103 Mo16 O112 98.4(2) . . ?
O113 Mo16 O112 152.64(19) . . ?
O128 Mo16 O119 93.4(2) . . ?
O103 Mo16 O119 162.8(2) . . ?
O113 Mo16 O119 79.02(18) . . ?
O112 Mo16 O119 79.21(17) . . ?
O128 Mo16 O106 165.2(2) . . ?
O103 Mo16 O106 87.5(2) . . ?
O113 Mo16 O106 86.39(17) . . ?
O112 Mo16 O106 72.27(17) . . ?
O119 Mo16 O106 75.57(15) . . ?
O129 Mo17 O115 104.0(2) . . ?
O129 Mo17 O120 101.7(2) . . ?
O115 Mo17 O120 102.3(2) . . ?
O129 Mo17 O122 97.4(2) . . ?
O115 Mo17 O122 153.64(18) . . ?
O120 Mo17 O122 87.99(19) . . ?
O129 Mo17 O114 99.79(19) . . ?
O115 Mo17 O114 83.31(18) . . ?
O120 Mo17 O114 155.62(18) . . ?
O122 Mo17 O114 77.96(18) . . ?
O129 Mo17 O107 168.6(2) . . ?
O115 Mo17 O107 87.43(16) . . ?
O120 Mo17 O107 74.90(16) . . ?
O122 Mo17 O107 71.75(16) . . ?
O114 Mo17 O107 81.77(14) . . ?
O130 Mo18 O117 105.64(19) . . ?
O130 Mo18 O121 103.3(2) . . ?
O117 Mo18 O121 100.7(2) . . ?
O130 Mo18 O120 97.52(18) . . ?
O117 Mo18 O120 152.72(17) . . ?
O121 Mo18 O120 87.49(19) . . ?
O130 Mo18 O116 97.5(2) . . ?
O117 Mo18 O116 85.50(18) . . ?
O121 Mo18 O116 155.71(18) . . ?
O120 Mo18 O116 77.28(17) . . ?
O130 Mo18 O107 168.40(17) . . ?
O117 Mo18 O107 85.91(16) . . ?
O121 Mo18 O107 75.07(17) . . ?
O120 Mo18 O107 71.01(14) . . ?
O116 Mo18 O107 82.06(15) . . ?
O131 Mo19 O119 104.4(2) . . ?
O131 Mo19 O122 103.0(2) . . ?
O119 Mo19 O122 101.2(2) . . ?
O131 Mo19 O121 98.3(2) . . ?
O119 Mo19 O121 152.7(2) . . ?
O122 Mo19 O121 88.09(19) . . ?
O131 Mo19 O118 99.6(2) . . ?
O119 Mo19 O118 84.47(18) . . ?
O122 Mo19 O118 154.44(19) . . ?
O121 Mo19 O118 76.84(17) . . ?
O131 Mo19 O107 168.78(19) . . ?
O119 Mo19 O107 86.77(17) . . ?
O122 Mo19 O107 74.51(16) . . ?
O121 Mo19 O107 70.89(16) . . ?
O118 Mo19 O107 81.04(15) . . ?
P1 O4 Mo2 129.2(2) . . ?
P1 O4 Mo1 124.5(2) . . ?
Mo2 O4 Mo1 91.33(13) . . ?
P1 O5 Mo4 129.9(2) . . ?
P1 O5 Mo3 124.8(2) . . ?
Mo4 O5 Mo3 90.71(14) . . ?
P1 O6 Mo6 129.5(2) . . ?
P1 O6 Mo5 125.6(2) . . ?
Mo6 O6 Mo5 90.95(15) . . ?
P1 O7 Mo7 126.3(2) . . ?
P1 O7 Mo8 125.5(2) . . ?
Mo7 O7 Mo8 90.61(14) . . ?
P1 O7 Mo9 124.4(2) . . ?
Mo7 O7 Mo9 89.49(13) . . ?
Mo8 O7 Mo9 89.19(12) . . ?
Mo1 O8 Mo2 125.3(2) . . ?
Mo3 O9 Mo2 162.1(3) . . ?
Mo3 O10 Mo4 122.9(2) . . ?
Mo5 O11 Mo4 158.1(2) . . ?
Mo5 O12 Mo6 122.1(2) . . ?
Mo1 O13 Mo6 160.6(3) . . ?
Mo1 O14 Mo7 142.6(2) . . ?
Mo7 O15 Mo2 149.3(2) . . ?
Mo3 O16 Mo8 138.4(2) . . ?
Mo8 O17 Mo4 150.6(2) . . ?
Mo5 O18 Mo9 139.0(2) . . ?
Mo9 O19 Mo6 149.3(2) . . ?
Mo7 O20 Mo8 124.0(2) . . ?
Mo8 O21 Mo9 124.2(2) . . ?
Mo9 O22 Mo7 126.9(2) . . ?
P2 O104 Mo12 129.7(2) . . ?
P2 O104 Mo11 124.3(2) . . ?
Mo12 O104 Mo11 91.14(13) . . ?
P2 O105 Mo14 129.7(2) . . ?
P2 O105 Mo13 124.7(2) . . ?
Mo14 O105 Mo13 91.36(14) . . ?
P2 O106 Mo16 129.2(2) . . ?
P2 O106 Mo15 126.1(2) . . ?
Mo16 O106 Mo15 91.23(15) . . ?
P2 O107 Mo17 126.6(2) . . ?
P2 O107 Mo18 125.8(2) . . ?
Mo17 O107 Mo18 89.97(12) . . ?
P2 O107 Mo19 124.9(2) . . ?
Mo17 O107 Mo19 89.13(12) . . ?
Mo18 O107 Mo19 88.77(12) . . ?
Mo11 O108 Mo12 125.5(2) . . ?
Mo13 O109 Mo12 162.1(3) . . ?
Mo13 O110 Mo14 122.6(2) . . ?
Mo15 O111 Mo14 158.8(2) . . ?
Mo15 O112 Mo16 122.6(2) . . ?
Mo11 O113 Mo16 160.7(3) . . ?
Mo11 O114 Mo17 142.1(2) . . ?
Mo17 O115 Mo12 150.0(2) . . ?
Mo13 O116 Mo18 139.1(2) . . ?
Mo18 O117 Mo14 150.7(2) . . ?
Mo15 O118 Mo19 140.0(2) . . ?
Mo19 O119 Mo16 150.8(2) . . ?
Mo17 O120 Mo18 124.0(2) . . ?
Mo18 O121 Mo19 125.2(2) . . ?
Mo19 O122 Mo17 124.5(2) . . ?
N3A C1A N1A 127.3(5) . . ?
N3A C1A N12A 115.8(5) . . ?
N1A C1A N12A 116.8(5) . . ?
C2A N1A C1A 111.7(5) . . ?
N1A C2A N2A 128.2(5) . . ?
N1A C2A N22A 117.1(5) . . ?
N2A C2A N22A 114.7(5) . . ?
C3A N2A C2A 112.7(5) . . ?
N2A C3A N3A 126.9(6) . . ?
N2A C3A N32A 116.6(5) . . ?
N3A C3A N32A 116.4(5) . . ?
C1A N3A C3A 113.1(5) . . ?
N11A C11A N12A 109.8(5) . . ?
N11A C11A H11A 125.1 . . ?
N12A C11A H11A 125.1 . . ?
C11A N11A C12A 107.7(5) . . ?
C11A N11A Mo1 128.4(4) . . ?
C12A N11A Mo1 123.8(4) . . ?
C13A C12A N11A 109.2(6) . . ?
C13A C12A H12A 125.4 . . ?
N11A C12A H12A 125.4 . . ?
C12A C13A N12A 105.7(6) . . ?
C12A C13A H13A 127.2 . . ?
N12A C13A H13A 127.2 . . ?
C11A N12A C1A 124.1(5) . . ?
C11A N12A C13A 107.7(5) . . ?
C1A N12A C13A 128.3(5) . . ?
N21A C21A N22A 110.1(6) . . ?
N21A C21A H21A 124.9 . . ?
N22A C21A H21A 124.9 . . ?
C21A N21A C22A 107.1(5) . . ?
C21A N21A Mo11 127.3(4) . . ?
C22A N21A Mo11 125.5(4) . . ?
C23A C22A N21A 109.3(6) . . ?
C23A C22A H22A 125.4 . . ?
N21A C22A H22A 125.4 . . ?
C22A C23A N22A 105.3(5) . . ?
C22A C23A H23A 127.4 . . ?
N22A C23A H23A 127.4 . . ?
C21A N22A C2A 125.3(5) . . ?
C21A N22A C23A 108.2(5) . . ?
C2A N22A C23A 126.2(5) . . ?
C32X C31A N32A 109.6(6) . . ?
N31A C31A N32A 109.6(6) . . ?
N31A C31A H31A 125.2 . . ?
N32A C31A H31A 125.2 . . ?
C31A N31A C32A 106.7(7) . . ?
C33A C32A N31A 110.5(6) . . ?
C33A C32A H32A 124.8 . . ?
N31A C32A H32A 124.8 . . ?
C31A C32X N31X 106.7(7) . . ?
C31A C32X H32X 126.7 . . ?
N31X C32X H32X 126.7 . . ?
C33A N31X C32X 110.5(6) . . ?
N31X C33A N32A 106.5(6) . . ?
C32A C33A N32A 106.5(6) . . ?
C32A C33A H33A 126.7 . . ?
N32A C33A H33A 126.7 . . ?
C3A N32A C33A 127.0(5) . . ?
C3A N32A C31A 126.3(5) . . ?
C33A N32A C31A 106.7(5) . . ?
N1B C1B N3B 128.4(6) . . ?
N1B C1B N12B 114.8(6) . . ?
N3B C1B N12B 116.7(5) . . ?
C1B N1B C2B 111.7(5) . . ?
N1B C2B N2B 128.2(5) . . ?
N1B C2B N22B 114.9(5) . . ?
N2B C2B N22B 116.9(5) . . ?
C3B N2B C2B 112.7(5) . . ?
N2B C3B N32B 117.4(6) . . ?
N2B C3B N3B 126.7(6) . . ?
N32B C3B N3B 115.9(5) . . ?
C1B N3B C3B 112.4(5) . . ?
N11B C11B N12B 110.8(6) . . ?
N11B C11B H11B 124.6 . . ?
N12B C11B H11B 124.6 . . ?
C11B N11B C12B 105.4(5) . . ?
C11B N11B Mo3 128.2(4) . . ?
C12B N11B Mo3 126.2(4) . . ?
C13B C12B N11B 110.5(6) . . ?
C13B C12B H12B 124.8 . . ?
N11B C12B H12B 124.8 . . ?
C12B C13B N12B 105.2(6) . . ?
C12B C13B H13B 127.4 . . ?
N12B C13B H13B 127.4 . . ?
C11B N12B C13B 108.1(5) . . ?
C11B N12B C1B 125.9(6) . . ?
C13B N12B C1B 125.8(5) . . ?
N21B C21B N22B 111.0(5) . . ?
N21B C21B H21B 124.5 . . ?
N22B C21B H21B 124.5 . . ?
C21B N21B C22B 106.0(5) . . ?
C21B N21B Mo13 128.7(4) . . ?
C22B N21B Mo13 125.2(4) . . ?
C23B C22B N21B 110.9(6) . . ?
C23B C22B H22B 124.6 . . ?
N21B C22B H22B 124.6 . . ?
C22B C23B N22B 105.1(6) . . ?
C22B C23B H23B 127.5 . . ?
N22B C23B H23B 127.5 . . ?
C21B N22B C23B 107.0(5) . . ?
C21B N22B C2B 127.4(5) . . ?
C23B N22B C2B 125.6(5) . . ?
C32Y C31B N32B 110.0(9) . . ?
N31B C31B N32B 110.0(9) . . ?
N31B C31B H31B 125.0 . . ?
N32B C31B H31B 125.0 . . ?
C31B N31B C32B 107.3(8) . . ?
C33B C32B N31B 110.3(8) . . ?
C33B C32B H32B 124.9 . . ?
N31B C32B H32B 124.9 . . ?
C31B C32Y N31Y 107.3(8) . . ?
C31B C32Y H32Y 126.4 . . ?
N31Y C32Y H32Y 126.4 . . ?
C33B N31Y C32Y 110.3(8) . . ?
N31Y C33B N32B 108.0(9) . . ?
C32B C33B N32B 108.0(9) . . ?
C32B C33B H33B 126.0 . . ?
N32B C33B H33B 126.0 . . ?
C3B N32B C31B 126.7(6) . . ?
C3B N32B C33B 128.6(7) . . ?
C31B N32B C33B 104.4(7) . . ?
N3C C1C N1C 127.0(5) . . ?
N3C C1C N12C 116.6(6) . . ?
N1C C1C N12C 116.3(6) . . ?
C2C N1C C1C 113.3(5) . . ?
N2C C2C N1C 126.6(6) . . ?
N2C C2C N22C 116.1(5) . . ?
N1C C2C N22C 117.2(5) . . ?
C2C N2C C3C 113.3(5) . . ?
N3C C3C N2C 126.0(6) . . ?
N3C C3C N32C 116.6(6) . . ?
N2C C3C N32C 117.4(5) . . ?
C1C N3C C3C 113.7(5) . . ?
N11C C11C N12C 109.1(6) . . ?
N11C C11C H11C 125.4 . . ?
N12C C11C H11C 125.4 . . ?
C11C N11C C12C 107.8(5) . . ?
C11C N11C Mo5 126.2(5) . . ?
C12C N11C Mo5 125.8(4) . . ?
C13C C12C N11C 109.8(6) . . ?
C13C C12C H12C 125.1 . . ?
N11C C12C H12C 125.1 . . ?
C12C C13C N12C 105.6(6) . . ?
C12C C13C H13C 127.2 . . ?
N12C C13C H13C 127.2 . . ?
C11C N12C C1C 124.6(6) . . ?
C11C N12C C13C 107.6(5) . . ?
C1C N12C C13C 127.7(5) . . ?
N21C C21C N22C 109.8(6) . . ?
N21C C21C H21C 125.1 . . ?
N22C C21C H21C 125.1 . . ?
C21C N21C C22C 107.0(5) . . ?
C21C N21C Mo15 128.5(4) . . ?
C22C N21C Mo15 124.3(4) . . ?
C23C C22C N21C 110.2(6) . . ?
C23C C22C H22C 124.9 . . ?
N21C C22C H22C 124.9 . . ?
C22C C23C N22C 104.8(6) . . ?
C22C C23C H23C 127.6 . . ?
N22C C23C H23C 127.6 . . ?
C21C N22C C2C 125.3(5) . . ?
C21C N22C C23C 108.2(5) . . ?
C2C N22C C23C 126.6(5) . . ?
C32Z C31C N32C 105.9(6) . . ?
N31C C31C N32C 105.9(6) . . ?
N31C C31C H31C 127.0 . . ?
N32C C31C H31C 127.0 . . ?
C31C N31C C32C 110.5(6) . . ?
C33C C32C N31C 106.1(6) . . ?
C33C C32C H32C 126.9 . . ?
N31C C32C H32C 126.9 . . ?
C31C C32Z N31Z 110.5(6) . . ?
C31C C32Z H32Z 124.7 . . ?
N31Z C32Z H32Z 124.7 . . ?
C33C N31Z C32Z 106.1(6) . . ?
N31Z C33C N32C 110.6(6) . . ?
C32C C33C N32C 110.6(6) . . ?
C32C C33C H33C 124.7 . . ?
N32C C33C H33C 124.7 . . ?
C31C N32C C3C 126.6(5) . . ?
C31C N32C C33C 106.8(5) . . ?
C3C N32C C33C 126.6(5) . . ?
C121 N1 C131 110.7(6) . . ?
C121 N1 C111 110.6(6) . . ?
C131 N1 C111 106.8(5) . . ?
C121 N1 C141 107.1(6) . . ?
C131 N1 C141 111.2(7) . . ?
C111 N1 C141 110.4(6) . . ?
C112 C111 N1 115.0(6) . . ?
C112 C111 H11D 108.5 . . ?
N1 C111 H11D 108.5 . . ?
C112 C111 H11E 108.5 . . ?
N1 C111 H11E 108.5 . . ?
H11D C111 H11E 107.5 . . ?
C113 C112 C111 111.3(6) . . ?
C113 C112 H11F 109.4 . . ?
C111 C112 H11F 109.4 . . ?
C113 C112 H11G 109.4 . . ?
C111 C112 H11G 109.4 . . ?
H11F C112 H11G 108.0 . . ?
C112 C113 C114 113.5(7) . . ?
C112 C113 H11H 108.9 . . ?
C114 C113 H11H 108.9 . . ?
C112 C113 H11I 108.9 . . ?
C114 C113 H11I 108.9 . . ?
H11H C113 H11I 107.7 . . ?
C113 C114 H11J 109.5 . . ?
C113 C114 H11K 109.5 . . ?
H11J C114 H11K 109.5 . . ?
C113 C114 H11L 109.5 . . ?
H11J C114 H11L 109.5 . . ?
H11K C114 H11L 109.5 . . ?
N1 C121 C122 115.0(6) . . ?
N1 C121 H12D 108.5 . . ?
C122 C121 H12D 108.5 . . ?
N1 C121 H12E 108.5 . . ?
C122 C121 H12E 108.5 . . ?
H12D C121 H12E 107.5 . . ?
C123 C122 C121 111.1(7) . . ?
C123 C122 H12F 109.4 . . ?
C121 C122 H12F 109.4 . . ?
C123 C122 H12G 109.4 . . ?
C121 C122 H12G 109.4 . . ?
H12F C122 H12G 108.0 . . ?
C124 C123 C122 112.6(8) . . ?
C124 C123 H12H 109.1 . . ?
C122 C123 H12H 109.1 . . ?
C124 C123 H12I 109.1 . . ?
C122 C123 H12I 109.1 . . ?
H12H C123 H12I 107.8 . . ?
C123 C124 H12J 109.5 . . ?
C123 C124 H12K 109.5 . . ?
H12J C124 H12K 109.5 . . ?
C123 C124 H12L 109.5 . . ?
H12J C124 H12L 109.5 . . ?
H12K C124 H12L 109.5 . . ?
C132 C131 N1 117.0(7) . . ?
C132 C131 H13D 108.1 . . ?
N1 C131 H13D 108.1 . . ?
C132 C131 H13E 108.1 . . ?
N1 C131 H13E 108.1 . . ?
H13D C131 H13E 107.3 . . ?
C131 C132 C133 112.4(9) . . ?
C131 C132 H13F 109.1 . . ?
C133 C132 H13F 109.1 . . ?
C131 C132 H13G 109.1 . . ?
C133 C132 H13G 109.1 . . ?
H13F C132 H13G 107.9 . . ?
C132 C133 C134 103.5(12) . . ?
C132 C133 H13H 111.1 . . ?
C134 C133 H13H 111.1 . . ?
C132 C133 H13I 111.1 . . ?
C134 C133 H13I 111.1 . . ?
H13H C133 H13I 109.0 . . ?
C133 C134 H13J 109.5 . . ?
C133 C134 H13K 109.5 . . ?
H13J C134 H13K 109.5 . . ?
C133 C134 H13L 109.5 . . ?
H13J C134 H13L 109.5 . . ?
H13K C134 H13L 109.5 . . ?
C142 C141 N1 113.9(8) . . ?
C142 C141 H14A 108.8 . . ?
N1 C141 H14A 108.8 . . ?
C142 C141 H14B 108.8 . . ?
N1 C141 H14B 108.8 . . ?
H14A C141 H14B 107.7 . . ?
C143 C142 C141 110.5(10) . . ?
C143 C142 H14C 109.5 . . ?
C141 C142 H14C 109.5 . . ?
C143 C142 H14D 109.5 . . ?
C141 C142 H14D 109.5 . . ?
H14C C142 H14D 108.1 . . ?
C142 C143 C144 110.3(12) . . ?
C142 C143 H14E 109.6 . . ?
C144 C143 H14E 109.6 . . ?
C142 C143 H14F 109.6 . . ?
C144 C143 H14F 109.6 . . ?
H14E C143 H14F 108.1 . . ?
C143 C144 H14G 109.5 . . ?
C143 C144 H14H 109.5 . . ?
H14G C144 H14H 109.5 . . ?
C143 C144 H14I 109.5 . . ?
H14G C144 H14I 109.5 . . ?
H14H C144 H14I 109.5 . . ?
C221 N2 C231 110.8(8) . . ?
C221 N2 C241 111.7(8) . . ?
C231 N2 C241 106.1(7) . . ?
C221 N2 C211 107.4(6) . . ?
C231 N2 C211 109.8(7) . . ?
C241 N2 C211 111.0(7) . . ?
C212 C211 N2 116.1(6) . . ?
C212 C211 H21D 108.3 . . ?
N2 C211 H21D 108.3 . . ?
C212 C211 H21E 108.3 . . ?
N2 C211 H21E 108.3 . . ?
H21D C211 H21E 107.4 . . ?
C211 C212 C213 111.5(7) . . ?
C211 C212 H21F 109.3 . . ?
C213 C212 H21F 109.3 . . ?
C211 C212 H21G 109.3 . . ?
C213 C212 H21G 109.3 . . ?
H21F C212 H21G 108.0 . . ?
C214 C213 C212 113.1(7) . . ?
C214 C213 H21H 109.0 . . ?
C212 C213 H21H 109.0 . . ?
C214 C213 H21I 109.0 . . ?
C212 C213 H21I 109.0 . . ?
H21H C213 H21I 107.8 . . ?
C213 C214 H21J 109.5 . . ?
C213 C214 H21K 109.5 . . ?
H21J C214 H21K 109.5 . . ?
C213 C214 H21L 109.5 . . ?
H21J C214 H21L 109.5 . . ?
H21K C214 H21L 109.5 . . ?
C222 C221 N2 116.3(7) . . ?
C222 C221 H22D 108.2 . . ?
N2 C221 H22D 108.2 . . ?
C222 C221 H22E 108.2 . . ?
N2 C221 H22E 108.2 . . ?
H22D C221 H22E 107.4 . . ?
C221 C222 C223 111.6(8) . . ?
C221 C222 H22F 109.3 . . ?
C223 C222 H22F 109.3 . . ?
C221 C222 H22G 109.3 . . ?
C223 C222 H22G 109.3 . . ?
H22F C222 H22G 108.0 . . ?
C224 C223 C222 112.0(9) . . ?
C224 C223 H22H 109.2 . . ?
C222 C223 H22H 109.2 . . ?
C224 C223 H22I 109.2 . . ?
C222 C223 H22I 109.2 . . ?
H22H C223 H22I 107.9 . . ?
C223 C224 H22J 109.5 . . ?
C223 C224 H22K 109.5 . . ?
H22J C224 H22K 109.5 . . ?
C223 C224 H22L 109.5 . . ?
H22J C224 H22L 109.5 . . ?
H22K C224 H22L 109.5 . . ?
C232 C231 N2 116.7(8) . . ?
C232 C231 H23D 108.1 . . ?
N2 C231 H23D 108.1 . . ?
C232 C231 H23E 108.1 . . ?
N2 C231 H23E 108.1 . . ?
H23D C231 H23E 107.3 . . ?
C231 C232 C233 113.0(11) . . ?
C231 C232 H23F 109.0 . . ?
C233 C232 H23F 109.0 . . ?
C231 C232 H23G 109.0 . . ?
C233 C232 H23G 109.0 . . ?
H23F C232 H23G 107.8 . . ?
C232 C233 C234 111.1(13) . . ?
C232 C233 H23H 109.4 . . ?
C234 C233 H23H 109.4 . . ?
C232 C233 H23I 109.4 . . ?
C234 C233 H23I 109.4 . . ?
H23H C233 H23I 108.0 . . ?
C233 C234 H23J 109.5 . . ?
C233 C234 H23K 109.5 . . ?
H23J C234 H23K 109.5 . . ?
C233 C234 H23L 109.5 . . ?
H23J C234 H23L 109.5 . . ?
H23K C234 H23L 109.5 . . ?
C242 C241 N2 114.1(9) . . ?
C242 C241 H24A 108.7 . . ?
N2 C241 H24A 108.7 . . ?
C242 C241 H24B 108.7 . . ?
N2 C241 H24B 108.7 . . ?
H24A C241 H24B 107.6 . . ?
C241 C242 C243 111.2(8) . . ?
C241 C242 H24C 109.4 . . ?
C243 C242 H24C 109.4 . . ?
C241 C242 H24D 109.4 . . ?
C243 C242 H24D 109.4 . . ?
H24C C242 H24D 108.0 . . ?
C244 C243 C242 109.4(8) . . ?
C244 C243 H24E 109.8 . . ?
C242 C243 H24E 109.8 . . ?
C244 C243 H24F 109.8 . . ?
C242 C243 H24F 109.8 . . ?
H24E C243 H24F 108.2 . . ?
C243 C244 H24G 109.5 . . ?
C243 C244 H24H 109.5 . . ?
H24G C244 H24H 109.5 . . ?
C243 C244 H24I 109.5 . . ?
H24G C244 H24I 109.5 . . ?
H24H C244 H24I 109.5 . . ?
C321 N3 C331 111.0(8) . . ?
C321 N3 C311 112.0(8) . . ?
C331 N3 C311 105.6(5) . . ?
C321 N3 C341 105.0(6) . . ?
C331 N3 C341 111.7(8) . . ?
C311 N3 C341 111.7(7) . . ?
N3 C311 C312 115.0(8) . . ?
N3 C311 C315 114.7(8) . . ?
N3 C311 H31D 108.5 . . ?
C312 C311 H31D 108.5 . . ?
N3 C311 H31E 108.5 . . ?
C312 C311 H31E 108.5 . . ?
H31D C311 H31E 107.5 . . ?
N3 C311 H31F 108.6 . . ?
C315 C311 H31F 108.6 . . ?
N3 C311 H31G 108.6 . . ?
C315 C311 H31G 108.6 . . ?
H31F C311 H31G 107.6 . . ?
C313 C312 C311 109.5(10) . . ?
C313 C312 H31H 109.8 . . ?
C311 C312 H31H 109.8 . . ?
C313 C312 H31I 109.8 . . ?
C311 C312 H31I 109.8 . . ?
H31H C312 H31I 108.2 . . ?
C314 C313 C312 110.7(11) . . ?
C314 C313 H31J 109.5 . . ?
C312 C313 H31J 109.5 . . ?
C314 C313 H31K 109.5 . . ?
C312 C313 H31K 109.5 . . ?
H31J C313 H31K 108.1 . . ?
C313 C314 H31L 109.5 . . ?
C313 C314 H31M 109.5 . . ?
H31L C314 H31M 109.5 . . ?
C313 C314 H31N 109.5 . . ?
H31L C314 H31N 109.5 . . ?
H31M C314 H31N 109.5 . . ?
C316 C315 C311 112.5(10) . . ?
C316 C315 H31O 109.1 . . ?
C311 C315 H31O 109.1 . . ?
C316 C315 H31P 109.1 . . ?
C311 C315 H31P 109.1 . . ?
H31O C315 H31P 107.8 . . ?
C315 C316 C317 111.6(11) . . ?
C315 C316 H31Q 109.3 . . ?
C317 C316 H31Q 109.3 . . ?
C315 C316 H31R 109.3 . . ?
C317 C316 H31R 109.3 . . ?
H31Q C316 H31R 108.0 . . ?
C316 C317 H31S 109.5 . . ?
C316 C317 H31T 109.5 . . ?
H31S C317 H31T 109.5 . . ?
C316 C317 H31U 109.5 . . ?
H31S C317 H31U 109.5 . . ?
H31T C317 H31U 109.5 . . ?
N3 C321 C322 115.9(8) . . ?
N3 C321 H32D 108.3 . . ?
C322 C321 H32D 108.3 . . ?
N3 C321 H32E 108.3 . . ?
C322 C321 H32E 108.3 . . ?
H32D C321 H32E 107.4 . . ?
C323 C322 C321 111.0(10) . . ?
C323 C322 H32F 109.4 . . ?
C321 C322 H32F 109.4 . . ?
C323 C322 H32G 109.4 . . ?
C321 C322 H32G 109.4 . . ?
H32F C322 H32G 108.0 . . ?
C322 C323 C324 111.9(10) . . ?
C322 C323 H32H 109.2 . . ?
C324 C323 H32H 109.2 . . ?
C322 C323 H32I 109.2 . . ?
C324 C323 H32I 109.2 . . ?
H32H C323 H32I 107.9 . . ?
C323 C324 H32J 109.5 . . ?
C323 C324 H32K 109.5 . . ?
H32J C324 H32K 109.5 . . ?
C323 C324 H32L 109.5 . . ?
H32J C324 H32L 109.5 . . ?
H32K C324 H32L 109.5 . . ?
C334 C333 C332 112.5(8) . . ?
C334 C333 H33D 109.1 . . ?
C332 C333 H33D 109.1 . . ?
C334 C333 H33E 109.1 . . ?
C332 C333 H33E 109.1 . . ?
H33D C333 H33E 107.8 . . ?
C333 C334 H33F 109.5 . . ?
C333 C334 H33G 109.5 . . ?
H33F C334 H33G 109.5 . . ?
C333 C334 H33H 109.5 . . ?
H33F C334 H33H 109.5 . . ?
H33G C334 H33H 109.5 . . ?
N3 C331 C332 117.1(7) . . ?
N3 C331 H33I 108.0 . . ?
C332 C331 H33I 108.0 . . ?
N3 C331 H33J 108.0 . . ?
C332 C331 H33J 108.0 . . ?
H33I C331 H33J 107.3 . . ?
C333 C332 C331 110.2(7) . . ?
C333 C332 H33K 109.6 . . ?
C331 C332 H33K 109.6 . . ?
C333 C332 H33L 109.6 . . ?
C331 C332 H33L 109.6 . . ?
H33K C332 H33L 108.1 . . ?
N3 C341 C342 113.5(7) . . ?
N3 C341 H34A 108.9 . . ?
C342 C341 H34A 108.9 . . ?
N3 C341 H34B 108.9 . . ?
C342 C341 H34B 108.9 . . ?
H34A C341 H34B 107.7 . . ?
C341 C342 C343 111.1(8) . . ?
C341 C342 H34C 109.4 . . ?
C343 C342 H34C 109.4 . . ?
C341 C342 H34D 109.4 . . ?
C343 C342 H34D 109.4 . . ?
H34C C342 H34D 108.0 . . ?
C342 C343 C344 107.2(8) . . ?
C342 C343 H34E 110.3 . . ?
C344 C343 H34E 110.3 . . ?
C342 C343 H34F 110.3 . . ?
C344 C343 H34F 110.3 . . ?
H34E C343 H34F 108.5 . . ?
C343 C344 H34G 109.5 . . ?
C343 C344 H34H 109.5 . . ?
H34G C344 H34H 109.5 . . ?
C343 C344 H34I 109.5 . . ?
H34G C344 H34I 109.5 . . ?
H34H C344 H34I 109.5 . . ?
C411 N4 C431 112.3(9) . . ?
C411 N4 C441 108.3(6) . . ?
C431 N4 C441 109.7(8) . . ?
C411 N4 C421 111.1(8) . . ?
C431 N4 C421 106.1(6) . . ?
C441 N4 C421 109.3(8) . . ?
N4 C411 C412 112.1(7) . . ?
N4 C411 H41A 109.2 . . ?
C412 C411 H41A 109.2 . . ?
N4 C411 H41B 109.2 . . ?
C412 C411 H41B 109.2 . . ?
H41A C411 H41B 107.9 . . ?
C413 C412 C411 110.9(7) . . ?
C413 C412 H41C 109.5 . . ?
C411 C412 H41C 109.5 . . ?
C413 C412 H41D 109.5 . . ?
C411 C412 H41D 109.5 . . ?
H41C C412 H41D 108.0 . . ?
C412 C413 C414 112.0(8) . . ?
C412 C413 H41E 109.2 . . ?
C414 C413 H41E 109.2 . . ?
C412 C413 H41F 109.2 . . ?
C414 C413 H41F 109.2 . . ?
H41E C413 H41F 107.9 . . ?
C413 C414 H41G 109.5 . . ?
C413 C414 H41H 109.5 . . ?
H41G C414 H41H 109.5 . . ?
C413 C414 H41I 109.5 . . ?
H41G C414 H41I 109.5 . . ?
H41H C414 H41I 109.5 . . ?
C422 C421 N4 113.9(8) . . ?
C422 C421 H42A 108.8 . . ?
N4 C421 H42A 108.8 . . ?
C422 C421 H42B 108.8 . . ?
N4 C421 H42B 108.8 . . ?
H42A C421 H42B 107.7 . . ?
C423 C422 C421 113.7(9) . . ?
C423 C422 H42C 108.8 . . ?
C421 C422 H42C 108.8 . . ?
C423 C422 H42D 108.8 . . ?
C421 C422 H42D 108.8 . . ?
H42C C422 H42D 107.7 . . ?
C422 C423 C424 115.6(11) . . ?
C422 C423 H42E 108.4 . . ?
C424 C423 H42E 108.4 . . ?
C422 C423 H42F 108.4 . . ?
C424 C423 H42F 108.4 . . ?
H42E C423 H42F 107.4 . . ?
C423 C424 H42G 109.5 . . ?
C423 C424 H42H 109.5 . . ?
H42G C424 H42H 109.5 . . ?
C423 C424 H42I 109.5 . . ?
H42G C424 H42I 109.5 . . ?
H42H C424 H42I 109.5 . . ?
N4 C431 C432 111.4(8) . . ?
N4 C431 H43A 109.4 . . ?
C432 C431 H43A 109.4 . . ?
N4 C431 H43B 109.4 . . ?
C432 C431 H43B 109.4 . . ?
H43A C431 H43B 108.0 . . ?
C433 C432 C431 112.2(8) . . ?
C433 C432 H43C 109.2 . . ?
C431 C432 H43C 109.2 . . ?
C433 C432 H43D 109.2 . . ?
C431 C432 H43D 109.2 . . ?
H43C C432 H43D 107.9 . . ?
C432 C433 C434 110.6(8) . . ?
C432 C433 H43E 109.5 . . ?
C434 C433 H43E 109.5 . . ?
C432 C433 H43F 109.5 . . ?
C434 C433 H43F 109.5 . . ?
H43E C433 H43F 108.1 . . ?
C433 C434 H43G 109.5 . . ?
C433 C434 H43H 109.5 . . ?
H43G C434 H43H 109.5 . . ?
C433 C434 H43I 109.5 . . ?
H43G C434 H43I 109.5 . . ?
H43H C434 H43I 109.5 . . ?
N4 C441 C442 114.7(7) . . ?
N4 C441 H44A 108.6 . . ?
C442 C441 H44A 108.6 . . ?
N4 C441 H44B 108.6 . . ?
C442 C441 H44B 108.6 . . ?
H44A C441 H44B 107.6 . . ?
C443 C442 C441 115.4(9) . . ?
C443 C442 H44C 108.4 . . ?
C441 C442 H44C 108.4 . . ?
C443 C442 H44D 108.4 . . ?
C441 C442 H44D 108.4 . . ?
H44C C442 H44D 107.5 . . ?
C444 C443 C442 113.8(12) . . ?
C444 C443 H44E 108.8 . . ?
C442 C443 H44E 108.8 . . ?
C444 C443 H44F 108.8 . . ?
C442 C443 H44F 108.8 . . ?
H44E C443 H44F 107.7 . . ?
C443 C444 H44G 109.5 . . ?
C443 C444 H44H 109.5 . . ?
H44G C444 H44H 109.5 . . ?
C443 C444 H44I 109.5 . . ?
H44G C444 H44I 109.5 . . ?
H44H C444 H44I 109.5 . . ?
C541 N5 C531 106.1(7) . . ?
C541 N5 C511 113.4(8) . . ?
C531 N5 C511 113.3(9) . . ?
C541 N5 C521 108.3(8) . . ?
C531 N5 C521 112.5(8) . . ?
C511 N5 C521 103.4(8) . . ?
N5 C511 C512 117.7(9) . . ?
N5 C511 H51A 107.9 . . ?
C512 C511 H51A 107.9 . . ?
N5 C511 H51B 107.9 . . ?
C512 C511 H51B 107.9 . . ?
H51A C511 H51B 107.2 . . ?
C513 C512 C511 109.8(7) . . ?
C513 C512 H51C 109.7 . . ?
C511 C512 H51C 109.7 . . ?
C513 C512 H51D 109.7 . . ?
C511 C512 H51D 109.7 . . ?
H51C C512 H51D 108.2 . . ?
C514 C513 C512 118.9(9) . . ?
C514 C513 H51E 107.6 . . ?
C512 C513 H51E 107.6 . . ?
C514 C513 H51F 107.6 . . ?
C512 C513 H51F 107.6 . . ?
H51E C513 H51F 107.0 . . ?
C513 C514 H51G 109.5 . . ?
C513 C514 H51H 109.5 . . ?
H51G C514 H51H 109.5 . . ?
C513 C514 H51I 109.5 . . ?
H51G C514 H51I 109.5 . . ?
H51H C514 H51I 109.5 . . ?
N5 C521 C522 113.4(9) . . ?
N5 C521 H52A 108.9 . . ?
C522 C521 H52A 108.9 . . ?
N5 C521 H52B 108.9 . . ?
C522 C521 H52B 108.9 . . ?
H52A C521 H52B 107.7 . . ?
C523 C522 C521 110.5(11) . . ?
C523 C522 H52C 109.6 . . ?
C521 C522 H52C 109.6 . . ?
C523 C522 H52D 109.6 . . ?
C521 C522 H52D 109.6 . . ?
H52C C522 H52D 108.1 . . ?
C522 C523 C524 111.6(12) . . ?
C522 C523 H52E 109.3 . . ?
C524 C523 H52E 109.3 . . ?
C522 C523 H52F 109.3 . . ?
C524 C523 H52F 109.3 . . ?
H52E C523 H52F 108.0 . . ?
C523 C524 H52G 109.5 . . ?
C523 C524 H52H 109.5 . . ?
H52G C524 H52H 109.5 . . ?
C523 C524 H52I 109.5 . . ?
H52G C524 H52I 109.5 . . ?
H52H C524 H52I 109.5 . . ?
N5 C531 C532 115.2(8) . . ?
N5 C531 H53A 108.5 . . ?
C532 C531 H53A 108.5 . . ?
N5 C531 H53B 108.5 . . ?
C532 C531 H53B 108.5 . . ?
H53A C531 H53B 107.5 . . ?
C531 C532 C533 110.7(7) . . ?
C531 C532 H53C 109.5 . . ?
C533 C532 H53C 109.5 . . ?
C531 C532 H53D 109.5 . . ?
C533 C532 H53D 109.5 . . ?
H53C C532 H53D 108.1 . . ?
C532 C533 C534 108.1(8) . . ?
C532 C533 H53E 110.1 . . ?
C534 C533 H53E 110.1 . . ?
C532 C533 H53F 110.1 . . ?
C534 C533 H53F 110.1 . . ?
H53E C533 H53F 108.4 . . ?
C533 C534 H53G 109.5 . . ?
C533 C534 H53H 109.5 . . ?
H53G C534 H53H 109.5 . . ?
C533 C534 H53I 109.5 . . ?
H53G C534 H53I 109.5 . . ?
H53H C534 H53I 109.5 . . ?
N5 C541 C542 118.0(9) . . ?
N5 C541 H54A 107.8 . . ?
C542 C541 H54A 107.8 . . ?
N5 C541 H54B 107.8 . . ?
C542 C541 H54B 107.8 . . ?
H54A C541 H54B 107.1 . . ?
C541 C542 C543 108.8(7) . . ?
C541 C542 H54C 109.9 . . ?
C543 C542 H54C 109.9 . . ?
C541 C542 H54D 109.9 . . ?
C543 C542 H54D 109.9 . . ?
H54C C542 H54D 108.3 . . ?
C544 C543 C542 112.6(9) . . ?
C544 C543 H54E 109.1 . . ?
C542 C543 H54E 109.1 . . ?
C544 C543 H54F 109.1 . . ?
C542 C543 H54F 109.1 . . ?
H54E C543 H54F 107.8 . . ?
C543 C544 H54G 109.5 . . ?
C543 C544 H54H 109.5 . . ?
H54G C544 H54H 109.5 . . ?
C543 C544 H54I 109.5 . . ?
H54G C544 H54I 109.5 . . ?
H54H C544 H54I 109.5 . . ?
C2K C1K Cl1K 112.1(7) . . ?
C2K C1K H1K1 109.2 . . ?
Cl1K C1K H1K1 109.2 . . ?
C2K C1K H1K2 109.2 . . ?
Cl1K C1K H1K2 109.2 . . ?
H1K1 C1K H1K2 107.9 . . ?
C1K C2K Cl2K 112.0(8) . . ?
C1K C2K H2K1 109.2 . . ?
Cl2K C2K H2K1 109.2 . . ?
C1K C2K H2K2 109.2 . . ?
Cl2K C2K H2K2 109.2 . . ?
H2K1 C2K H2K2 107.9 . . ?
C4L C3L Cl3L 109.9(17) . . ?
C4L C3L H3L1 109.7 . . ?
Cl3L C3L H3L1 109.7 . . ?
C4L C3L H3L2 109.7 . . ?
Cl3L C3L H3L2 109.7 . . ?
H3L1 C3L H3L2 108.2 . . ?
C3L C4L Cl4L 115.8(17) . . ?
C3L C4L H4L1 108.3 . . ?
Cl4L C4L H4L1 108.3 . . ?
C3L C4L H4L2 108.3 . . ?
Cl4L C4L H4L2 108.3 . . ?
H4L1 C4L H4L2 107.4 . . ?
C5M C5M Cl5M 123(2) 2_566 . ?
C5M C5M H5M1 106.5 2_566 . ?
Cl5M C5M H5M1 106.5 . . ?
C5M C5M H5M2 106.5 2_566 . ?
Cl5M C5M H5M2 106.5 . . ?
H5M1 C5M H5M2 106.5 . . ?

loop_
_geom_bond_atom_site_label_1
_geom_bond_atom_site_label_2
_geom_bond_distance
_geom_bond_site_symmetry_2
_geom_bond_publ_flag
P1 O4 1.532(4) . ?
P1 O5 1.536(4) . ?
P1 O6 1.542(5) . ?
P1 O7 1.565(4) . ?
P2 O104 1.517(4) . ?
P2 O106 1.539(4) . ?
P2 O105 1.545(4) . ?
P2 O107 1.562(4) . ?
Mo1 O23 1.687(4) . ?
Mo1 O14 1.794(4) . ?
Mo1 O13 1.853(5) . ?
Mo1 O8 1.882(4) . ?
Mo1 N11A 2.299(5) . ?
Mo1 O4 2.439(4) . ?
Mo2 O24 1.699(5) . ?
Mo2 O1 1.725(4) . ?
Mo2 O9 1.922(4) . ?
Mo2 O8 1.947(4) . ?
Mo2 O15 2.233(4) . ?
Mo2 O4 2.314(4) . ?
Mo3 O25 1.713(4) . ?
Mo3 O16 1.786(4) . ?
Mo3 O9 1.856(4) . ?
Mo3 O10 1.871(4) . ?
Mo3 N11B 2.284(5) . ?
Mo3 O5 2.403(4) . ?
Mo4 O26 1.706(4) . ?
Mo4 O2 1.727(4) . ?
Mo4 O11 1.925(4) . ?
Mo4 O10 1.948(4) . ?
Mo4 O17 2.245(4) . ?
Mo4 O5 2.311(4) . ?
Mo5 O27 1.699(4) . ?
Mo5 O18 1.792(4) . ?
Mo5 O11 1.874(4) . ?
Mo5 O12 1.878(5) . ?
Mo5 N11C 2.280(5) . ?
Mo5 O6 2.385(4) . ?
Mo6 O28 1.708(5) . ?
Mo6 O3 1.712(5) . ?
Mo6 O13 1.918(4) . ?
Mo6 O12 1.966(4) . ?
Mo6 O19 2.236(4) . ?
Mo6 O6 2.332(4) . ?
Mo7 O29 1.692(4) . ?
Mo7 O15 1.785(4) . ?
Mo7 O20 1.857(4) . ?
Mo7 O22 2.003(4) . ?
Mo7 O14 2.064(4) . ?
Mo7 O7 2.421(4) . ?
Mo8 O30 1.702(4) . ?
Mo8 O17 1.762(4) . ?
Mo8 O21 1.795(5) . ?
Mo8 O20 2.042(4) . ?
Mo8 O16 2.083(4) . ?
Mo8 O7 2.423(4) . ?
Mo9 O31 1.708(4) . ?
Mo9 O19 1.769(4) . ?
Mo9 O22 1.819(4) . ?
Mo9 O21 2.063(5) . ?
Mo9 O18 2.069(4) . ?
Mo9 O7 2.438(4) . ?
Mo11 O123 1.692(4) . ?
Mo11 O114 1.798(4) . ?
Mo11 O113 1.837(5) . ?
Mo11 O108 1.885(5) . ?
Mo11 N21A 2.302(5) . ?
Mo11 O104 2.431(4) . ?
Mo12 O124 1.694(5) . ?
Mo12 O101 1.731(4) . ?
Mo12 O109 1.919(4) . ?
Mo12 O108 1.958(4) . ?
Mo12 O115 2.248(4) . ?
Mo12 O104 2.355(4) . ?
Mo13 O125 1.700(4) . ?
Mo13 O116 1.794(4) . ?
Mo13 O109 1.844(4) . ?
Mo13 O110 1.897(4) . ?
Mo13 N21B 2.268(5) . ?
Mo13 O105 2.382(4) . ?
Mo14 O126 1.709(4) . ?
Mo14 O102 1.728(4) . ?
Mo14 O111 1.917(4) . ?
Mo14 O110 1.946(4) . ?
Mo14 O117 2.224(4) . ?
Mo14 O105 2.329(4) . ?
Mo15 O127 1.697(5) . ?
Mo15 O118 1.788(4) . ?
Mo15 O111 1.861(4) . ?
Mo15 O112 1.889(5) . ?
Mo15 N21C 2.298(5) . ?
Mo15 O106 2.363(4) . ?
Mo16 O128 1.695(5) . ?
Mo16 O103 1.726(5) . ?
Mo16 O113 1.921(5) . ?
Mo16 O112 1.954(5) . ?
Mo16 O119 2.223(4) . ?
Mo16 O106 2.355(4) . ?
Mo17 O129 1.701(4) . ?
Mo17 O115 1.777(5) . ?
Mo17 O120 1.826(4) . ?
Mo17 O122 2.045(5) . ?
Mo17 O114 2.082(4) . ?
Mo17 O107 2.422(4) . ?
Mo18 O130 1.706(4) . ?
Mo18 O117 1.774(4) . ?
Mo18 O121 1.805(5) . ?
Mo18 O120 2.059(4) . ?
Mo18 O116 2.065(4) . ?
Mo18 O107 2.433(4) . ?
Mo19 O131 1.700(5) . ?
Mo19 O119 1.783(4) . ?
Mo19 O122 1.820(5) . ?
Mo19 O121 2.043(4) . ?
Mo19 O118 2.090(4) . ?
Mo19 O107 2.454(4) . ?
C1A N3A 1.334(8) . ?
C1A N1A 1.346(8) . ?
C1A N12A 1.383(7) . ?
N1A C2A 1.330(7) . ?
C2A N2A 1.337(8) . ?
C2A N22A 1.407(7) . ?
N2A C3A 1.331(8) . ?
C3A N3A 1.335(7) . ?
C3A N32A 1.384(8) . ?
C11A N11A 1.297(8) . ?
C11A N12A 1.381(7) . ?
C11A H11A 0.9500 . ?
N11A C12A 1.402(9) . ?
C12A C13A 1.354(9) . ?
C12A H12A 0.9500 . ?
C13A N12A 1.395(8) . ?
C13A H13A 0.9500 . ?
C21A N21A 1.327(8) . ?
C21A N22A 1.348(7) . ?
C21A H21A 0.9500 . ?
N21A C22A 1.392(8) . ?
C22A C23A 1.362(9) . ?
C22A H22A 0.9500 . ?
C23A N22A 1.408(8) . ?
C23A H23A 0.9500 . ?
C31A C32X 1.311(10) . ?
C31A N31A 1.311(10) . ?
C31A N32A 1.398(8) . ?
C31A H31A 0.9500 . ?
N31A C32A 1.399(11) . ?
C32A C33A 1.328(10) . ?
C32A H32A 0.9500 . ?
C32X N31X 1.399(11) . ?
C32X H32X 0.9500 . ?
N31X C33A 1.328(10) . ?
C33A N32A 1.395(8) . ?
C33A H33A 0.9500 . ?
C1B N1B 1.328(8) . ?
C1B N3B 1.335(8) . ?
C1B N12B 1.405(8) . ?
N1B C2B 1.336(8) . ?
C2B N2B 1.338(8) . ?
C2B N22B 1.407(7) . ?
N2B C3B 1.331(8) . ?
C3B N32B 1.349(8) . ?
C3B N3B 1.351(8) . ?
C11B N11B 1.314(8) . ?
C11B N12B 1.355(7) . ?
C11B H11B 0.9500 . ?
N11B C12B 1.384(9) . ?
C12B C13B 1.353(10) . ?
C12B H12B 0.9500 . ?
C13B N12B 1.369(9) . ?
C13B H13B 0.9500 . ?
C21B N21B 1.305(7) . ?
C21B N22B 1.355(7) . ?
C21B H21B 0.9500 . ?
N21B C22B 1.377(9) . ?
C22B C23B 1.339(9) . ?
C22B H22B 0.9500 . ?
C23B N22B 1.396(9) . ?
C23B H23B 0.9500 . ?
C31B C32Y 1.352(12) . ?
C31B N31B 1.352(12) . ?
C31B N32B 1.440(11) . ?
C31B H31B 0.9500 . ?
N31B C32B 1.406(13) . ?
C32B C33B 1.354(13) . ?
C32B H32B 0.9500 . ?
C32Y N31Y 1.406(13) . ?
C32Y H32Y 0.9500 . ?
N31Y C33B 1.354(13) . ?
C33B N32B 1.442(11) . ?
C33B H33B 0.9500 . ?
C1C N3C 1.310(8) . ?
C1C N1C 1.332(8) . ?
C1C N12C 1.387(7) . ?
N1C C2C 1.327(7) . ?
C2C N2C 1.326(8) . ?
C2C N22C 1.391(8) . ?
N2C C3C 1.338(8) . ?
C3C N3C 1.336(8) . ?
C3C N32C 1.390(8) . ?
C11C N11C 1.315(8) . ?
C11C N12C 1.373(8) . ?
C11C H11C 0.9500 . ?
N11C C12C 1.368(9) . ?
C12C C13C 1.353(9) . ?
C12C H12C 0.9500 . ?
C13C N12C 1.389(8) . ?
C13C H13C 0.9500 . ?
C21C N21C 1.301(8) . ?
C21C N22C 1.366(8) . ?
C21C H21C 0.9500 . ?
N21C C22C 1.392(9) . ?
C22C C23C 1.345(9) . ?
C22C H22C 0.9500 . ?
C23C N22C 1.396(8) . ?
C23C H23C 0.9500 . ?
C31C C32Z 1.345(9) . ?
C31C N31C 1.345(9) . ?
C31C N32C 1.382(8) . ?
C31C H31C 0.9500 . ?
N31C C32C 1.400(9) . ?
C32C C33C 1.295(9) . ?
C32C H32C 0.9500 . ?
C32Z N31Z 1.400(9) . ?
C32Z H32Z 0.9500 . ?
N31Z C33C 1.295(9) . ?
C33C N32C 1.399(8) . ?
C33C H33C 0.9500 . ?
N1 C121 1.506(11) . ?
N1 C131 1.518(10) . ?
N1 C111 1.521(8) . ?
N1 C141 1.536(9) . ?
C111 C112 1.519(11) . ?
C111 H11D 0.9900 . ?
C111 H11E 0.9900 . ?
C112 C113 1.486(10) . ?
C112 H11F 0.9900 . ?
C112 H11G 0.9900 . ?
C113 C114 1.507(11) . ?
C113 H11H 0.9900 . ?
C113 H11I 0.9900 . ?
C114 H11J 0.9800 . ?
C114 H11K 0.9800 . ?
C114 H11L 0.9800 . ?
C121 C122 1.522(12) . ?
C121 H12D 0.9900 . ?
C121 H12E 0.9900 . ?
C122 C123 1.520(13) . ?
C122 H12F 0.9900 . ?
C122 H12G 0.9900 . ?
C123 C124 1.504(16) . ?
C123 H12H 0.9900 . ?
C123 H12I 0.9900 . ?
C124 H12J 0.9800 . ?
C124 H12K 0.9800 . ?
C124 H12L 0.9800 . ?
C131 C132 1.504(11) . ?
C131 H13D 0.9900 . ?
C131 H13E 0.9900 . ?
C132 C133 1.509(16) . ?
C132 H13F 0.9900 . ?
C132 H13G 0.9900 . ?
C133 C134 1.56(2) . ?
C133 H13H 0.9900 . ?
C133 H13I 0.9900 . ?
C134 H13J 0.9800 . ?
C134 H13K 0.9800 . ?
C134 H13L 0.9800 . ?
C141 C142 1.531(17) . ?
C141 H14A 0.9900 . ?
C141 H14B 0.9900 . ?
C142 C143 1.515(13) . ?
C142 H14C 0.9900 . ?
C142 H14D 0.9900 . ?
C143 C144 1.532(19) . ?
C143 H14E 0.9900 . ?
C143 H14F 0.9900 . ?
C144 H14G 0.9800 . ?
C144 H14H 0.9800 . ?
C144 H14I 0.9800 . ?
N2 C221 1.517(11) . ?
N2 C231 1.538(13) . ?
N2 C241 1.541(11) . ?
N2 C211 1.541(10) . ?
C211 C212 1.495(11) . ?
C211 H21D 0.9900 . ?
C211 H21E 0.9900 . ?
C212 C213 1.511(12) . ?
C212 H21F 0.9900 . ?
C212 H21G 0.9900 . ?
C213 C214 1.503(12) . ?
C213 H21H 0.9900 . ?
C213 H21I 0.9900 . ?
C214 H21J 0.9800 . ?
C214 H21K 0.9800 . ?
C214 H21L 0.9800 . ?
C221 C222 1.500(12) . ?
C221 H22D 0.9900 . ?
C221 H22E 0.9900 . ?
C222 C223 1.513(14) . ?
C222 H22F 0.9900 . ?
C222 H22G 0.9900 . ?
C223 C224 1.505(14) . ?
C223 H22H 0.9900 . ?
C223 H22I 0.9900 . ?
C224 H22J 0.9800 . ?
C224 H22K 0.9800 . ?
C224 H22L 0.9800 . ?
C231 C232 1.493(16) . ?
C231 H23D 0.9900 . ?
C231 H23E 0.9900 . ?
C232 C233 1.514(17) . ?
C232 H23F 0.9900 . ?
C232 H23G 0.9900 . ?
C233 C234 1.53(2) . ?
C233 H23H 0.9900 . ?
C233 H23I 0.9900 . ?
C234 H23J 0.9800 . ?
C234 H23K 0.9800 . ?
C234 H23L 0.9800 . ?
C241 C242 1.533(9) . ?
C241 H24A 0.9900 . ?
C241 H24B 0.9900 . ?
C242 C243 1.554(9) . ?
C242 H24C 0.9900 . ?
C242 H24D 0.9900 . ?
C243 C244 1.538(9) . ?
C243 H24E 0.9900 . ?
C243 H24F 0.9900 . ?
C244 H24G 0.9800 . ?
C244 H24H 0.9800 . ?
C244 H24I 0.9800 . ?
N3 C321 1.487(12) . ?
N3 C331 1.495(10) . ?
N3 C311 1.497(10) . ?
N3 C341 1.502(11) . ?
C311 C312 1.543(9) . ?
C311 C315 1.545(9) . ?
C311 H31D 0.9900 . ?
C311 H31E 0.9900 . ?
C311 H31F 0.9900 . ?
C311 H31G 0.9900 . ?
C312 C313 1.536(9) . ?
C312 H31H 0.9900 . ?
C312 H31I 0.9900 . ?
C313 C314 1.530(10) . ?
C313 H31J 0.9900 . ?
C313 H31K 0.9900 . ?
C314 H31L 0.9800 . ?
C314 H31M 0.9800 . ?
C314 H31N 0.9800 . ?
C315 C316 1.530(9) . ?
C315 H31O 0.9900 . ?
C315 H31P 0.9900 . ?
C316 C317 1.534(9) . ?
C316 H31Q 0.9900 . ?
C316 H31R 0.9900 . ?
C317 H31S 0.9800 . ?
C317 H31T 0.9800 . ?
C317 H31U 0.9800 . ?
C321 C322 1.527(16) . ?
C321 H32D 0.9900 . ?
C321 H32E 0.9900 . ?
C322 C323 1.513(17) . ?
C322 H32F 0.9900 . ?
C322 H32G 0.9900 . ?
C323 C324 1.536(9) . ?
C323 H32H 0.9900 . ?
C323 H32I 0.9900 . ?
C324 H32J 0.9800 . ?
C324 H32K 0.9800 . ?
C324 H32L 0.9800 . ?
C333 C334 1.532(9) . ?
C333 C332 1.536(8) . ?
C333 H33D 0.9900 . ?
C333 H33E 0.9900 . ?
C334 H33F 0.9800 . ?
C334 H33G 0.9800 . ?
C334 H33H 0.9800 . ?
C331 C332 1.541(8) . ?
C331 H33I 0.9900 . ?
C331 H33J 0.9900 . ?
C332 H33K 0.9900 . ?
C332 H33L 0.9900 . ?
C341 C342 1.525(8) . ?
C341 H34A 0.9900 . ?
C341 H34B 0.9900 . ?
C342 C343 1.555(9) . ?
C342 H34C 0.9900 . ?
C342 H34D 0.9900 . ?
C343 C344 1.570(9) . ?
C343 H34E 0.9900 . ?
C343 H34F 0.9900 . ?
C344 H34G 0.9800 . ?
C344 H34H 0.9800 . ?
C344 H34I 0.9800 . ?
N4 C411 1.487(12) . ?
N4 C431 1.508(12) . ?
N4 C441 1.521(11) . ?
N4 C421 1.548(12) . ?
C411 C412 1.543(8) . ?
C411 H41A 0.9900 . ?
C411 H41B 0.9900 . ?
C412 C413 1.522(9) . ?
C412 H41C 0.9900 . ?
C412 H41D 0.9900 . ?
C413 C414 1.538(9) . ?
C413 H41E 0.9900 . ?
C413 H41F 0.9900 . ?
C414 H41G 0.9800 . ?
C414 H41H 0.9800 . ?
C414 H41I 0.9800 . ?
C421 C422 1.521(14) . ?
C421 H42A 0.9900 . ?
C421 H42B 0.9900 . ?
C422 C423 1.448(17) . ?
C422 H42C 0.9900 . ?
C422 H42D 0.9900 . ?
C423 C424 1.532(9) . ?
C423 H42E 0.9900 . ?
C423 H42F 0.9900 . ?
C424 H42G 0.9800 . ?
C424 H42H 0.9800 . ?
C424 H42I 0.9800 . ?
C431 C432 1.529(8) . ?
C431 H43A 0.9900 . ?
C431 H43B 0.9900 . ?
C432 C433 1.527(9) . ?
C432 H43C 0.9900 . ?
C432 H43D 0.9900 . ?
C433 C434 1.543(9) . ?
C433 H43E 0.9900 . ?
C433 H43F 0.9900 . ?
C434 H43G 0.9800 . ?
C434 H43H 0.9800 . ?
C434 H43I 0.9800 . ?
C441 C442 1.523(14) . ?
C441 H44A 0.9900 . ?
C441 H44B 0.9900 . ?
C442 C443 1.505(17) . ?
C442 H44C 0.9900 . ?
C442 H44D 0.9900 . ?
C443 C444 1.493(18) . ?
C443 H44E 0.9900 . ?
C443 H44F 0.9900 . ?
C444 H44G 0.9800 . ?
C444 H44H 0.9800 . ?
C444 H44I 0.9800 . ?
N5 C541 1.461(12) . ?
N5 C531 1.477(12) . ?
N5 C511 1.490(12) . ?
N5 C521 1.558(13) . ?
C511 C512 1.574(8) . ?
C511 H51A 0.9900 . ?
C511 H51B 0.9900 . ?
C512 C513 1.518(9) . ?
C512 H51C 0.9900 . ?
C512 H51D 0.9900 . ?
C513 C514 1.506(9) . ?
C513 H51E 0.9900 . ?
C513 H51F 0.9900 . ?
C514 H51G 0.9800 . ?
C514 H51H 0.9800 . ?
C514 H51I 0.9800 . ?
C521 C522 1.584(17) . ?
C521 H52A 0.9900 . ?
C521 H52B 0.9900 . ?
C522 C523 1.483(17) . ?
C522 H52C 0.9900 . ?
C522 H52D 0.9900 . ?
C523 C524 1.517(19) . ?
C523 H52E 0.9900 . ?
C523 H52F 0.9900 . ?
C524 H52G 0.9800 . ?
C524 H52H 0.9800 . ?
C524 H52I 0.9800 . ?
C531 C532 1.536(8) . ?
C531 H53A 0.9900 . ?
C531 H53B 0.9900 . ?
C532 C533 1.549(8) . ?
C532 H53C 0.9900 . ?
C532 H53D 0.9900 . ?
C533 C534 1.558(9) . ?
C533 H53E 0.9900 . ?
C533 H53F 0.9900 . ?
C534 H53G 0.9800 . ?
C534 H53H 0.9800 . ?
C534 H53I 0.9800 . ?
C541 C542 1.528(8) . ?
C541 H54A 0.9900 . ?
C541 H54B 0.9900 . ?
C542 C543 1.547(9) . ?
C542 H54C 0.9900 . ?
C542 H54D 0.9900 . ?
C543 C544 1.515(9) . ?
C543 H54E 0.9900 . ?
C543 H54F 0.9900 . ?
C544 H54G 0.9800 . ?
C544 H54H 0.9800 . ?
C544 H54I 0.9800 . ?
C1K C2K 1.511(8) . ?
C1K Cl1K 1.759(9) . ?
C1K H1K1 0.9900 . ?
C1K H1K2 0.9900 . ?
C2K Cl2K 1.767(11) . ?
C2K H2K1 0.9900 . ?
C2K H2K2 0.9900 . ?
C3L C4L 1.542(10) . ?
C3L Cl3L 1.77(2) . ?
C3L H3L1 0.9900 . ?
C3L H3L2 0.9900 . ?
C4L Cl4L 1.799(10) . ?
C4L H4L1 0.9900 . ?
C4L H4L2 0.9900 . ?
C5M C5M 1.535(10) 2_566 ?
C5M Cl5M 1.748(19) . ?
C5M H5M1 0.9900 . ?
C5M H5M2 0.9900 . ?

loop_
_geom_torsion_atom_site_label_1
_geom_torsion_atom_site_label_2
_geom_torsion_atom_site_label_3
_geom_torsion_atom_site_label_4
_geom_torsion
_geom_torsion_site_symmetry_1
_geom_torsion_site_symmetry_2
_geom_torsion_site_symmetry_3
_geom_torsion_site_symmetry_4
_geom_torsion_publ_flag
O5 P1 O4 Mo2 -47.6(3) . . . . ?
O6 P1 O4 Mo2 -168.6(2) . . . . ?
O7 P1 O4 Mo2 71.7(3) . . . . ?
O5 P1 O4 Mo1 -174.2(2) . . . . ?
O6 P1 O4 Mo1 64.7(3) . . . . ?
O7 P1 O4 Mo1 -55.0(3) . . . . ?
O4 P1 O5 Mo4 -166.7(3) . . . . ?
O6 P1 O5 Mo4 -45.5(3) . . . . ?
O7 P1 O5 Mo4 74.0(3) . . . . ?
O4 P1 O5 Mo3 66.4(3) . . . . ?
O6 P1 O5 Mo3 -172.5(2) . . . . ?
O7 P1 O5 Mo3 -53.0(3) . . . . ?
O4 P1 O6 Mo6 -46.3(3) . . . . ?
O5 P1 O6 Mo6 -167.3(2) . . . . ?
O7 P1 O6 Mo6 73.3(3) . . . . ?
O4 P1 O6 Mo5 -174.3(2) . . . . ?
O5 P1 O6 Mo5 64.6(3) . . . . ?
O7 P1 O6 Mo5 -54.7(3) . . . . ?
O4 P1 O7 Mo7 -8.6(4) . . . . ?
O5 P1 O7 Mo7 111.3(3) . . . . ?
O6 P1 O7 Mo7 -128.8(3) . . . . ?
O4 P1 O7 Mo8 -131.3(3) . . . . ?
O5 P1 O7 Mo8 -11.5(3) . . . . ?
O6 P1 O7 Mo8 108.5(3) . . . . ?
O4 P1 O7 Mo9 110.8(3) . . . . ?
O5 P1 O7 Mo9 -129.4(2) . . . . ?
O6 P1 O7 Mo9 -9.5(3) . . . . ?
O23 Mo1 O8 Mo2 171.7(3) . . . . ?
O14 Mo1 O8 Mo2 66.7(3) . . . . ?
O13 Mo1 O8 Mo2 -49.4(5) . . . . ?
N11A Mo1 O8 Mo2 -102.8(3) . . . . ?
O4 Mo1 O8 Mo2 -16.1(2) . . . . ?
O25 Mo3 O9 Mo2 -178.6(8) . . . . ?
O16 Mo3 O9 Mo2 -71.8(8) . . . . ?
O10 Mo3 O9 Mo2 42.4(10) . . . . ?
N11B Mo3 O9 Mo2 96.5(8) . . . . ?
O5 Mo3 O9 Mo2 15.2(8) . . . . ?
O25 Mo3 O10 Mo4 -176.2(2) . . . . ?
O16 Mo3 O10 Mo4 77.6(3) . . . . ?
O9 Mo3 O10 Mo4 -37.0(5) . . . . ?
N11B Mo3 O10 Mo4 -90.5(3) . . . . ?
O5 Mo3 O10 Mo4 -8.7(2) . . . . ?
O27 Mo5 O11 Mo4 -149.9(7) . . . . ?
O18 Mo5 O11 Mo4 -44.6(7) . . . . ?
O12 Mo5 O11 Mo4 73.0(8) . . . . ?
N11C Mo5 O11 Mo4 121.6(7) . . . . ?
O6 Mo5 O11 Mo4 39.8(6) . . . . ?
O27 Mo5 O12 Mo6 -178.2(3) . . . . ?
O18 Mo5 O12 Mo6 77.6(3) . . . . ?
O11 Mo5 O12 Mo6 -40.8(5) . . . . ?
N11C Mo5 O12 Mo6 -90.0(3) . . . . ?
O6 Mo5 O12 Mo6 -6.4(2) . . . . ?
O23 Mo1 O13 Mo6 -174.3(7) . . . . ?
O14 Mo1 O13 Mo6 -68.5(8) . . . . ?
O8 Mo1 O13 Mo6 47.2(9) . . . . ?
N11A Mo1 O13 Mo6 101.3(8) . . . . ?
O4 Mo1 O13 Mo6 16.0(7) . . . . ?
O23 Mo1 O14 Mo7 -147.2(4) . . . . ?
O13 Mo1 O14 Mo7 106.5(4) . . . . ?
O8 Mo1 O14 Mo7 -43.4(4) . . . . ?
N11A Mo1 O14 Mo7 35.9(13) . . . . ?
O4 Mo1 O14 Mo7 25.1(4) . . . . ?
O29 Mo7 O15 Mo2 -135.9(4) . . . . ?
O20 Mo7 O15 Mo2 119.1(4) . . . . ?
O22 Mo7 O15 Mo2 8.3(7) . . . . ?
O14 Mo7 O15 Mo2 -37.3(4) . . . . ?
O7 Mo7 O15 Mo2 46.0(4) . . . . ?
O25 Mo3 O16 Mo8 -148.6(3) . . . . ?
O9 Mo3 O16 Mo8 107.0(4) . . . . ?
O10 Mo3 O16 Mo8 -45.5(4) . . . . ?
N11B Mo3 O16 Mo8 32.9(11) . . . . ?
O5 Mo3 O16 Mo8 26.5(3) . . . . ?
O30 Mo8 O17 Mo4 -128.8(5) . . . . ?
O21 Mo8 O17 Mo4 125.3(5) . . . . ?
O20 Mo8 O17 Mo4 18.4(8) . . . . ?
O16 Mo8 O17 Mo4 -32.2(5) . . . . ?
O7 Mo8 O17 Mo4 51.0(5) . . . . ?
O27 Mo5 O18 Mo9 -141.2(4) . . . . ?
O11 Mo5 O18 Mo9 113.8(4) . . . . ?
O12 Mo5 O18 Mo9 -39.0(4) . . . . ?
N11C Mo5 O18 Mo9 23.3(12) . . . . ?
O6 Mo5 O18 Mo9 33.9(4) . . . . ?
O31 Mo9 O19 Mo6 -135.2(5) . . . . ?
O22 Mo9 O19 Mo6 117.9(5) . . . . ?
O21 Mo9 O19 Mo6 11.7(8) . . . . ?
O18 Mo9 O19 Mo6 -35.7(5) . . . . ?
O7 Mo9 O19 Mo6 45.7(5) . . . . ?
O29 Mo7 O20 Mo8 166.2(3) . . . . ?
O15 Mo7 O20 Mo8 -86.5(3) . . . . ?
O22 Mo7 O20 Mo8 66.2(3) . . . . ?
O14 Mo7 O20 Mo8 12.8(6) . . . . ?
O7 Mo7 O20 Mo8 -3.2(2) . . . . ?
O30 Mo8 O21 Mo9 170.6(3) . . . . ?
O17 Mo8 O21 Mo9 -82.5(3) . . . . ?
O20 Mo8 O21 Mo9 71.5(3) . . . . ?
O16 Mo8 O21 Mo9 23.7(6) . . . . ?
O7 Mo8 O21 Mo9 0.1(2) . . . . ?
O31 Mo9 O22 Mo7 160.3(3) . . . . ?
O19 Mo9 O22 Mo7 -93.0(3) . . . . ?
O21 Mo9 O22 Mo7 62.8(3) . . . . ?
O18 Mo9 O22 Mo7 4.2(7) . . . . ?
O7 Mo9 O22 Mo7 -7.4(3) . . . . ?
O106 P2 O104 Mo12 169.1(3) . . . . ?
O105 P2 O104 Mo12 47.4(3) . . . . ?
O107 P2 O104 Mo12 -71.0(3) . . . . ?
O106 P2 O104 Mo11 -64.3(3) . . . . ?
O105 P2 O104 Mo11 174.0(2) . . . . ?
O107 P2 O104 Mo11 55.5(3) . . . . ?
O104 P2 O105 Mo14 166.9(2) . . . . ?
O106 P2 O105 Mo14 44.8(3) . . . . ?
O107 P2 O105 Mo14 -74.0(3) . . . . ?
O104 P2 O105 Mo13 -65.3(3) . . . . ?
O106 P2 O105 Mo13 172.7(2) . . . . ?
O107 P2 O105 Mo13 53.8(3) . . . . ?
O104 P2 O106 Mo16 46.3(3) . . . . ?
O105 P2 O106 Mo16 167.9(3) . . . . ?
O107 P2 O106 Mo16 -73.7(3) . . . . ?
O104 P2 O106 Mo15 175.2(2) . . . . ?
O105 P2 O106 Mo15 -63.2(3) . . . . ?
O107 P2 O106 Mo15 55.2(3) . . . . ?
O104 P2 O107 Mo17 8.6(3) . . . . ?
O106 P2 O107 Mo17 129.6(3) . . . . ?
O105 P2 O107 Mo17 -110.8(3) . . . . ?
O104 P2 O107 Mo18 130.9(3) . . . . ?
O106 P2 O107 Mo18 -108.2(3) . . . . ?
O105 P2 O107 Mo18 11.5(3) . . . . ?
O104 P2 O107 Mo19 -111.0(3) . . . . ?
O106 P2 O107 Mo19 9.9(3) . . . . ?
O105 P2 O107 Mo19 129.5(2) . . . . ?
O123 Mo11 O108 Mo12 -172.4(3) . . . . ?
O114 Mo11 O108 Mo12 -67.9(3) . . . . ?
O113 Mo11 O108 Mo12 48.6(5) . . . . ?
N21A Mo11 O108 Mo12 100.7(3) . . . . ?
O104 Mo11 O108 Mo12 15.0(2) . . . . ?
O125 Mo13 O109 Mo12 179.5(8) . . . . ?
O116 Mo13 O109 Mo12 73.5(8) . . . . ?
O110 Mo13 O109 Mo12 -39.8(10) . . . . ?
N21B Mo13 O109 Mo12 -94.2(8) . . . . ?
O105 Mo13 O109 Mo12 -13.2(8) . . . . ?
O125 Mo13 O110 Mo14 177.2(2) . . . . ?
O116 Mo13 O110 Mo14 -77.9(3) . . . . ?
O109 Mo13 O110 Mo14 36.1(5) . . . . ?
N21B Mo13 O110 Mo14 90.1(3) . . . . ?
O105 Mo13 O110 Mo14 8.3(2) . . . . ?
O127 Mo15 O111 Mo14 154.1(7) . . . . ?
O118 Mo15 O111 Mo14 47.4(7) . . . . ?
O112 Mo15 O111 Mo14 -70.8(8) . . . . ?
N21C Mo15 O111 Mo14 -119.1(7) . . . . ?
O106 Mo15 O111 Mo14 -37.3(7) . . . . ?
O127 Mo15 O112 Mo16 178.6(3) . . . . ?
O118 Mo15 O112 Mo16 -76.5(3) . . . . ?
O111 Mo15 O112 Mo16 42.8(5) . . . . ?
N21C Mo15 O112 Mo16 91.5(3) . . . . ?
O106 Mo15 O112 Mo16 8.0(2) . . . . ?
O123 Mo11 O113 Mo16 171.7(8) . . . . ?
O114 Mo11 O113 Mo16 66.4(8) . . . . ?
O108 Mo11 O113 Mo16 -49.8(10) . . . . ?
N21A Mo11 O113 Mo16 -102.9(8) . . . . ?
O104 Mo11 O113 Mo16 -18.2(8) . . . . ?
O123 Mo11 O114 Mo17 144.9(4) . . . . ?
O113 Mo11 O114 Mo17 -109.0(4) . . . . ?
O108 Mo11 O114 Mo17 42.3(4) . . . . ?
N21A Mo11 O114 Mo17 -41.9(13) . . . . ?
O104 Mo11 O114 Mo17 -27.0(4) . . . . ?
O129 Mo17 O115 Mo12 137.4(4) . . . . ?
O120 Mo17 O115 Mo12 -117.0(4) . . . . ?
O122 Mo17 O115 Mo12 -5.8(8) . . . . ?
O114 Mo17 O115 Mo12 38.9(4) . . . . ?
O107 Mo17 O115 Mo12 -43.1(4) . . . . ?
O125 Mo13 O116 Mo18 146.4(3) . . . . ?
O109 Mo13 O116 Mo18 -108.7(4) . . . . ?
O110 Mo13 O116 Mo18 45.2(4) . . . . ?
N21B Mo13 O116 Mo18 -29.0(11) . . . . ?
O105 Mo13 O116 Mo18 -26.9(3) . . . . ?
O130 Mo18 O117 Mo14 127.0(5) . . . . ?
O121 Mo18 O117 Mo14 -125.8(5) . . . . ?
O120 Mo18 O117 Mo14 -20.1(8) . . . . ?
O116 Mo18 O117 Mo14 30.5(5) . . . . ?
O107 Mo18 O117 Mo14 -51.9(5) . . . . ?
O127 Mo15 O118 Mo19 142.1(4) . . . . ?
O111 Mo15 O118 Mo19 -112.1(4) . . . . ?
O112 Mo15 O118 Mo19 41.5(4) . . . . ?
N21C Mo15 O118 Mo19 -20.6(11) . . . . ?
O106 Mo15 O118 Mo19 -31.2(4) . . . . ?
O131 Mo19 O119 Mo16 131.9(5) . . . . ?
O122 Mo19 O119 Mo16 -121.4(5) . . . . ?
O121 Mo19 O119 Mo16 -13.3(8) . . . . ?
O118 Mo19 O119 Mo16 33.4(5) . . . . ?
O107 Mo19 O119 Mo16 -47.9(5) . . . . ?
O129 Mo17 O120 Mo18 -165.7(3) . . . . ?
O115 Mo17 O120 Mo18 87.0(3) . . . . ?
O122 Mo17 O120 Mo18 -68.5(3) . . . . ?
O114 Mo17 O120 Mo18 -14.2(6) . . . . ?
O107 Mo17 O120 Mo18 3.1(2) . . . . ?
O130 Mo18 O121 Mo19 -166.1(3) . . . . ?
O117 Mo18 O121 Mo19 84.8(3) . . . . ?
O120 Mo18 O121 Mo19 -69.0(3) . . . . ?
O116 Mo18 O121 Mo19 -18.2(6) . . . . ?
O107 Mo18 O121 Mo19 2.1(2) . . . . ?
O131 Mo19 O122 Mo17 -165.6(3) . . . . ?
O119 Mo19 O122 Mo17 86.5(3) . . . . ?
O121 Mo19 O122 Mo17 -67.6(3) . . . . ?
O118 Mo19 O122 Mo17 -14.3(6) . . . . ?
O107 Mo19 O122 Mo17 3.1(2) . . . . ?
N3A C1A N1A C2A -0.4(8) . . . . ?
N12A C1A N1A C2A -179.0(5) . . . . ?
C1A N1A C2A N2A -0.4(8) . . . . ?
C1A N1A C2A N22A 177.0(5) . . . . ?
N1A C2A N2A C3A 0.9(9) . . . . ?
N22A C2A N2A C3A -176.6(5) . . . . ?
C2A N2A C3A N3A -0.6(8) . . . . ?
C2A N2A C3A N32A 176.1(5) . . . . ?
N1A C1A N3A C3A 0.7(8) . . . . ?
N12A C1A N3A C3A 179.2(5) . . . . ?
N2A C3A N3A C1A -0.1(8) . . . . ?
N32A C3A N3A C1A -176.8(5) . . . . ?
N12A C11A N11A C12A 0.2(7) . . . . ?
N12A C11A N11A Mo1 175.8(4) . . . . ?
C11A N11A C12A C13A -1.0(8) . . . . ?
Mo1 N11A C12A C13A -176.9(5) . . . . ?
N11A C12A C13A N12A 1.4(8) . . . . ?
N11A C11A N12A C1A -178.3(5) . . . . ?
N11A C11A N12A C13A 0.7(7) . . . . ?
N3A C1A N12A C11A 1.0(8) . . . . ?
N1A C1A N12A C11A 179.7(5) . . . . ?
N3A C1A N12A C13A -177.7(6) . . . . ?
N1A C1A N12A C13A 1.0(9) . . . . ?
C12A C13A N12A C11A -1.3(7) . . . . ?
C12A C13A N12A C1A 177.6(6) . . . . ?
N22A C21A N21A C22A -0.2(7) . . . . ?
N22A C21A N21A Mo11 -177.1(4) . . . . ?
C21A N21A C22A C23A 0.4(7) . . . . ?
Mo11 N21A C22A C23A 177.3(4) . . . . ?
N21A C22A C23A N22A -0.4(7) . . . . ?
N21A C21A N22A C2A 173.6(5) . . . . ?
N21A C21A N22A C23A 0.0(7) . . . . ?
N1A C2A N22A C21A 178.9(5) . . . . ?
N2A C2A N22A C21A -3.3(8) . . . . ?
N1A C2A N22A C23A -8.6(9) . . . . ?
N2A C2A N22A C23A 169.2(6) . . . . ?
C22A C23A N22A C21A 0.2(7) . . . . ?
C22A C23A N22A C2A -173.3(6) . . . . ?
N32A C31A N31A C32A -1.2(9) . . . . ?
C31A N31A C32A C33A 1.4(10) . . . . ?
N32A C31A C32X N31X -1.2(9) . . . . ?
C31A C32X N31X C33A 1.4(10) . . . . ?
C32X N31X C33A N32A -1.1(9) . . . . ?
N31A C32A C33A N32A -1.1(9) . . . . ?
N2A C3A N32A C33A -1.1(9) . . . . ?
N3A C3A N32A C33A 176.0(6) . . . . ?
N2A C3A N32A C31A -177.8(6) . . . . ?
N3A C3A N32A C31A -0.7(9) . . . . ?
N31X C33A N32A C3A -176.9(6) . . . . ?
C32A C33A N32A C3A -176.9(6) . . . . ?
N31X C33A N32A C31A 0.3(8) . . . . ?
C32A C33A N32A C31A 0.3(8) . . . . ?
C32X C31A N32A C3A 177.9(6) . . . . ?
N31A C31A N32A C3A 177.9(6) . . . . ?
C32X C31A N32A C33A 0.6(8) . . . . ?
N31A C31A N32A C33A 0.6(8) . . . . ?
N3B C1B N1B C2B -1.5(9) . . . . ?
N12B C1B N1B C2B 178.4(5) . . . . ?
C1B N1B C2B N2B 0.9(9) . . . . ?
C1B N1B C2B N22B -177.8(5) . . . . ?
N1B C2B N2B C3B 0.1(9) . . . . ?
N22B C2B N2B C3B 178.9(5) . . . . ?
C2B N2B C3B N32B -179.3(5) . . . . ?
C2B N2B C3B N3B -0.8(8) . . . . ?
N1B C1B N3B C3B 1.0(9) . . . . ?
N12B C1B N3B C3B -179.0(5) . . . . ?
N2B C3B N3B C1B 0.4(8) . . . . ?
N32B C3B N3B C1B 178.9(5) . . . . ?
N12B C11B N11B C12B 1.3(7) . . . . ?
N12B C11B N11B Mo3 176.6(4) . . . . ?
C11B N11B C12B C13B -1.1(9) . . . . ?
Mo3 N11B C12B C13B -176.5(5) . . . . ?
N11B C12B C13B N12B 0.5(9) . . . . ?
N11B C11B N12B C13B -1.0(7) . . . . ?
N11B C11B N12B C1B 174.5(5) . . . . ?
C12B C13B N12B C11B 0.3(8) . . . . ?
C12B C13B N12B C1B -175.3(6) . . . . ?
N1B C1B N12B C11B -176.4(5) . . . . ?
N3B C1B N12B C11B 3.6(9) . . . . ?
N1B C1B N12B C13B -1.6(9) . . . . ?
N3B C1B N12B C13B 178.4(6) . . . . ?
N22B C21B N21B C22B -1.7(7) . . . . ?
N22B C21B N21B Mo13 -177.9(4) . . . . ?
C21B N21B C22B C23B 0.9(9) . . . . ?
Mo13 N21B C22B C23B 177.2(6) . . . . ?
N21B C22B C23B N22B 0.3(10) . . . . ?
N21B C21B N22B C23B 1.9(7) . . . . ?
N21B C21B N22B C2B -175.6(5) . . . . ?
C22B C23B N22B C21B -1.2(9) . . . . ?
C22B C23B N22B C2B 176.3(6) . . . . ?
N1B C2B N22B C21B 176.8(6) . . . . ?
N2B C2B N22B C21B -2.1(9) . . . . ?
N1B C2B N22B C23B -0.2(9) . . . . ?
N2B C2B N22B C23B -179.1(6) . . . . ?
N32B C31B N31B C32B -2.7(9) . . . . ?
C31B N31B C32B C33B 1.0(10) . . . . ?
N32B C31B C32Y N31Y -2.7(9) . . . . ?
C31B C32Y N31Y C33B 1.0(10) . . . . ?
C32Y N31Y C33B N32B 1.0(9) . . . . ?
N31B C32B C33B N32B 1.0(9) . . . . ?
N2B C3B N32B C31B 3.1(9) . . . . ?
N3B C3B N32B C31B -175.6(6) . . . . ?
N2B C3B N32B C33B 175.9(6) . . . . ?
N3B C3B N32B C33B -2.7(9) . . . . ?
C32Y C31B N32B C3B 177.5(7) . . . . ?
N31B C31B N32B C3B 177.5(7) . . . . ?
C32Y C31B N32B C33B 3.2(8) . . . . ?
N31B C31B N32B C33B 3.2(8) . . . . ?
N31Y C33B N32B C3B -176.6(7) . . . . ?
C32B C33B N32B C3B -176.6(7) . . . . ?
N31Y C33B N32B C31B -2.5(8) . . . . ?
C32B C33B N32B C31B -2.5(8) . . . . ?
N3C C1C N1C C2C -1.7(9) . . . . ?
N12C C1C N1C C2C -179.8(5) . . . . ?
C1C N1C C2C N2C 0.1(9) . . . . ?
C1C N1C C2C N22C 177.6(5) . . . . ?
N1C C2C N2C C3C 1.0(8) . . . . ?
N22C C2C N2C C3C -176.6(5) . . . . ?
C2C N2C C3C N3C -0.6(8) . . . . ?
C2C N2C C3C N32C 179.3(5) . . . . ?
N1C C1C N3C C3C 2.0(9) . . . . ?
N12C C1C N3C C3C -179.9(5) . . . . ?
N2C C3C N3C C1C -0.7(8) . . . . ?
N32C C3C N3C C1C 179.4(5) . . . . ?
N12C C11C N11C C12C -0.1(7) . . . . ?
N12C C11C N11C Mo5 -175.9(4) . . . . ?
C11C N11C C12C C13C -0.3(8) . . . . ?
Mo5 N11C C12C C13C 175.5(5) . . . . ?
N11C C12C C13C N12C 0.5(8) . . . . ?
N11C C11C N12C C1C -179.8(5) . . . . ?
N11C C11C N12C C13C 0.4(7) . . . . ?
N3C C1C N12C C11C 2.6(8) . . . . ?
N1C C1C N12C C11C -179.0(5) . . . . ?
N3C C1C N12C C13C -177.6(6) . . . . ?
N1C C1C N12C C13C 0.8(9) . . . . ?
C12C C13C N12C C11C -0.6(7) . . . . ?
C12C C13C N12C C1C 179.6(6) . . . . ?
N22C C21C N21C C22C 0.8(7) . . . . ?
N22C C21C N21C Mo15 176.5(4) . . . . ?
C21C N21C C22C C23C -0.6(9) . . . . ?
Mo15 N21C C22C C23C -176.6(5) . . . . ?
N21C C22C C23C N22C 0.2(9) . . . . ?
N21C C21C N22C C2C 179.7(5) . . . . ?
N21C C21C N22C C23C -0.7(7) . . . . ?
N2C C2C N22C C21C -5.5(9) . . . . ?
N1C C2C N22C C21C 176.8(5) . . . . ?
N2C C2C N22C C23C 174.9(6) . . . . ?
N1C C2C N22C C23C -2.9(9) . . . . ?
C22C C23C N22C C21C 0.3(8) . . . . ?
C22C C23C N22C C2C 179.9(6) . . . . ?
N32C C31C N31C C32C -0.5(8) . . . . ?
C31C N31C C32C C33C 0.3(8) . . . . ?
N32C C31C C32Z N31Z -0.5(8) . . . . ?
C31C C32Z N31Z C33C 0.3(8) . . . . ?
C32Z N31Z C33C N32C 0.0(7) . . . . ?
N31C C32C C33C N32C 0.0(7) . . . . ?
C32Z C31C N32C C3C 177.0(6) . . . . ?
N31C C31C N32C C3C 177.0(6) . . . . ?
C32Z C31C N32C C33C 0.4(7) . . . . ?
N31C C31C N32C C33C 0.4(7) . . . . ?
N3C C3C N32C C31C 2.2(9) . . . . ?
N2C C3C N32C C31C -177.8(6) . . . . ?
N3C C3C N32C C33C 178.1(5) . . . . ?
N2C C3C N32C C33C -1.8(8) . . . . ?
N31Z C33C N32C C31C -0.3(7) . . . . ?
C32C C33C N32C C31C -0.3(7) . . . . ?
N31Z C33C N32C C3C -176.9(6) . . . . ?
C32C C33C N32C C3C -176.9(6) . . . . ?
C121 N1 C111 C112 -60.7(8) . . . . ?
C131 N1 C111 C112 178.7(7) . . . . ?
C141 N1 C111 C112 57.7(10) . . . . ?
N1 C111 C112 C113 171.8(7) . . . . ?
C111 C112 C113 C114 178.2(8) . . . . ?
C131 N1 C121 C122 66.6(8) . . . . ?
C111 N1 C121 C122 -51.6(8) . . . . ?
C141 N1 C121 C122 -172.0(7) . . . . ?
N1 C121 C122 C123 -162.1(8) . . . . ?
C121 C122 C123 C124 -175.9(10) . . . . ?
C121 N1 C131 C132 63.8(10) . . . . ?
C111 N1 C131 C132 -175.7(8) . . . . ?
C141 N1 C131 C132 -55.2(10) . . . . ?
N1 C131 C132 C133 -178.0(9) . . . . ?
C131 C132 C133 C134 168.9(11) . . . . ?
C121 N1 C141 C142 -177.7(8) . . . . ?
C131 N1 C141 C142 -56.6(10) . . . . ?
C111 N1 C141 C142 61.8(10) . . . . ?
N1 C141 C142 C143 173.4(9) . . . . ?
C141 C142 C143 C144 -174.6(10) . . . . ?
C221 N2 C211 C212 -178.7(8) . . . . ?
C231 N2 C211 C212 -58.1(9) . . . . ?
C241 N2 C211 C212 58.9(10) . . . . ?
N2 C211 C212 C213 -172.5(8) . . . . ?
C211 C212 C213 C214 178.9(8) . . . . ?
C231 N2 C221 C222 55.8(12) . . . . ?
C241 N2 C221 C222 -62.3(12) . . . . ?
C211 N2 C221 C222 175.8(9) . . . . ?
N2 C221 C222 C223 173.6(10) . . . . ?
C221 C222 C223 C224 178.3(10) . . . . ?
C221 N2 C231 C232 58.6(11) . . . . ?
C241 N2 C231 C232 -179.9(9) . . . . ?
C211 N2 C231 C232 -59.9(10) . . . . ?
N2 C231 C232 C233 174.6(9) . . . . ?
C231 C232 C233 C234 -171.0(11) . . . . ?
C221 N2 C241 C242 -62.8(12) . . . . ?
C231 N2 C241 C242 176.3(9) . . . . ?
C211 N2 C241 C242 57.0(12) . . . . ?
N2 C241 C242 C243 173.0(9) . . . . ?
C241 C242 C243 C244 -101.0(17) . . . . ?
C321 N3 C311 C312 -46.6(15) . . . . ?
C331 N3 C311 C312 -167.5(13) . . . . ?
C341 N3 C311 C312 70.8(14) . . . . ?
C321 N3 C311 C315 -67.4(13) . . . . ?
C331 N3 C311 C315 171.7(12) . . . . ?
C341 N3 C311 C315 50.0(13) . . . . ?
N3 C311 C312 C313 -178.1(15) . . . . ?
C311 C312 C313 C314 -161.5(19) . . . . ?
N3 C311 C315 C316 -166.8(15) . . . . ?
C311 C315 C316 C317 -179.5(17) . . . . ?
C331 N3 C321 C322 60.1(12) . . . . ?
C311 N3 C321 C322 -57.5(12) . . . . ?
C341 N3 C321 C322 -179.0(10) . . . . ?
N3 C321 C322 C323 -172.7(10) . . . . ?
C321 C322 C323 C324 69.5(16) . . . . ?
C321 N3 C331 C332 53.4(13) . . . . ?
C311 N3 C331 C332 174.9(11) . . . . ?
C341 N3 C331 C332 -63.4(13) . . . . ?
C334 C333 C332 C331 173.0(16) . . . . ?
N3 C331 C332 C333 -172.9(12) . . . . ?
C321 N3 C341 C342 174.1(9) . . . . ?
C331 N3 C341 C342 -65.5(11) . . . . ?
C311 N3 C341 C342 52.5(11) . . . . ?
N3 C341 C342 C343 169.9(10) . . . . ?
C341 C342 C343 C344 165.6(12) . . . . ?
C431 N4 C411 C412 -63.7(12) . . . . ?
C441 N4 C411 C412 175.0(10) . . . . ?
C421 N4 C411 C412 54.9(12) . . . . ?
N4 C411 C412 C413 166.4(12) . . . . ?
C411 C412 C413 C414 166.3(14) . . . . ?
C411 N4 C421 C422 54.8(12) . . . . ?
C431 N4 C421 C422 177.2(11) . . . . ?
C441 N4 C421 C422 -64.6(12) . . . . ?
N4 C421 C422 C423 -174.3(12) . . . . ?
C421 C422 C423 C424 -174.9(14) . . . . ?
C411 N4 C431 C432 -60.1(13) . . . . ?
C441 N4 C431 C432 60.3(13) . . . . ?
C421 N4 C431 C432 178.3(11) . . . . ?
N4 C431 C432 C433 170.2(13) . . . . ?
C431 C432 C433 C434 176.0(16) . . . . ?
C411 N4 C441 C442 172.1(10) . . . . ?
C431 N4 C441 C442 49.3(12) . . . . ?
C421 N4 C441 C442 -66.6(12) . . . . ?
N4 C441 C442 C443 172.3(10) . . . . ?
C441 C442 C443 C444 -66.0(15) . . . . ?
C541 N5 C511 C512 64.6(13) . . . . ?
C531 N5 C511 C512 -56.4(13) . . . . ?
C521 N5 C511 C512 -178.4(10) . . . . ?
N5 C511 C512 C513 168.7(10) . . . . ?
C511 C512 C513 C514 -168.1(16) . . . . ?
C541 N5 C521 C522 -54.5(12) . . . . ?
C531 N5 C521 C522 62.3(12) . . . . ?
C511 N5 C521 C522 -175.1(10) . . . . ?
N5 C521 C522 C523 -177.6(11) . . . . ?
C521 C522 C523 C524 176.2(12) . . . . ?
C541 N5 C531 C532 178.5(10) . . . . ?
C511 N5 C531 C532 -56.5(13) . . . . ?
C521 N5 C531 C532 60.4(13) . . . . ?
N5 C531 C532 C533 168.7(10) . . . . ?
C531 C532 C533 C534 -77.5(14) . . . . ?
C531 N5 C541 C542 -174.4(11) . . . . ?
C511 N5 C541 C542 60.6(14) . . . . ?
C521 N5 C541 C542 -53.5(13) . . . . ?
N5 C541 C542 C543 -154.8(11) . . . . ?
C541 C542 C543 C544 -65.2(16) . . . . ?
Cl1K C1K C2K Cl2K -79.4(9) . . . . ?
Cl3L C3L C4L Cl4L 65(2) . . . . ?
